data_4347039
loop_
_publ_author_name
'Fleischmann, Martin'
'D\"utsch, Luis'
'Elsayed Moussa, Mehdi'
'Bal\'azs, G\'abor'
'Kremer, Werner'
'Lescop, Christophe'
'Scheer, Manfred'

_publ_section_title
;
 Self-Assembly of Reactive Linear Cu3 Building Blocks for Supramolecular
 Coordination Chemistry and Their Reactivity toward E(n) Ligand Complexes.
;
_journal_issue 6
_journal_name_full 'Inorganic chemistry'
_journal_page_first 2840
_journal_page_last 2854
_journal_paper_doi 10.1021/acs.inorgchem.5b02641
_journal_volume 55
_journal_year 2016
_chemical_absolute_configuration ad
_chemical_compound_source 'see text'
_chemical_formula_moiety 'C71 H63 Br2 Cu3 Mo O2 P9, B F4, C H2 Cl2'
_chemical_formula_sum 'C72 H65 B Br2 Cl2 Cu3 F4 Mo O2 P9'
_chemical_formula_weight 1845.07
_space_group_IT_number 4
_space_group_name_Hall 'P 2yb'
_space_group_name_H-M_alt 'P 1 21 1'
_symmetry_cell_setting monoclinic
_symmetry_Int_Tables_number 4
_symmetry_space_group_name_Hall 'P 2yb'
_symmetry_space_group_name_H-M 'P 1 21 1'
_atom_sites_solution_hydrogens geom
_atom_sites_solution_primary direct
_atom_sites_solution_secondary difmap
_cell_angle_alpha 90
_cell_angle_beta 110.373(7)
_cell_angle_gamma 90
_cell_formula_units_Z 2
_cell_length_a 12.7309(7)
_cell_length_b 21.1741(15)
_cell_length_c 14.8684(13)
_cell_measurement_reflns_used 9814
_cell_measurement_temperature 123(1)
_cell_measurement_theta_max 26.8151
_cell_measurement_theta_min 3.1969
_cell_volume 3757.3(5)
_computing_cell_refinement
;
CrysAlisPro, Agilent Technologies,
Version 1.171.35.21 (release 20-01-2012 CrysAlis171 .NET)
(compiled Jan 23 2012,18:06:46)
;
_computing_data_collection
;
CrysAlisPro, Agilent Technologies,
Version 1.171.35.21 (release 20-01-2012 CrysAlis171 .NET)
(compiled Jan 23 2012,18:06:46)
;
_computing_data_reduction
;
CrysAlisPro, Agilent Technologies,
Version 1.171.35.21 (release 20-01-2012 CrysAlis171 .NET)
(compiled Jan 23 2012,18:06:46)
;
_computing_molecular_graphics 'PLATON (Spek, 1990)'
_computing_publication_material 'PLATON (Spek, 2003)'
_computing_structure_refinement 'SHELXL-97 (Sheldrick, 1997)'
_computing_structure_solution 'SIR-97 (Altomare, 1999)'
_diffrn_ambient_temperature 123(1)
_diffrn_detector_area_resol_mean 10.5431
_diffrn_measured_fraction_theta_full 0.976
_diffrn_measured_fraction_theta_max 0.922
_diffrn_measurement_device_type 'Xcalibur, Ruby, Gemini Ultra'
_diffrn_measurement_method '\w scans'
_diffrn_radiation_monochromator graphite
_diffrn_radiation_probe x-ray
_diffrn_radiation_source 'Enhance (Mo) X-ray Source'
_diffrn_radiation_type MoK\a
_diffrn_radiation_wavelength 0.71073
_diffrn_reflns_av_R_equivalents 0.0722
_diffrn_reflns_av_sigmaI/netI 0.0890
_diffrn_reflns_limit_h_max 14
_diffrn_reflns_limit_h_min -16
_diffrn_reflns_limit_k_max 26
_diffrn_reflns_limit_k_min -19
_diffrn_reflns_limit_l_max 18
_diffrn_reflns_limit_l_min -17
_diffrn_reflns_number 17526
_diffrn_reflns_reduction_process
;
;
_diffrn_reflns_theta_full 26.00
_diffrn_reflns_theta_max 26.84
_diffrn_reflns_theta_min 3.21
_exptl_absorpt_coefficient_mu 2.384
_exptl_absorpt_correction_T_max 0.883
_exptl_absorpt_correction_T_min 0.349
_exptl_absorpt_correction_type analytical
_exptl_absorpt_process_details
;
CrysAlisPro, Agilent Technologies,
Version 1.171.35.21 (release 20-01-2012 CrysAlis171 .NET)
(compiled Jan 23 2012,18:06:46)
Analytical numeric absorption correction using a multifaceted crystal
			model based on expressions derived by R.C. Clark & J.S. Reid.
(Clark, R. C. & Reid, J. S. (1995). Acta Cryst. A51, 887-897)
;
_exptl_crystal_colour yellow
_exptl_crystal_density_diffrn 1.631
_exptl_crystal_density_method 'Not Measured'
_exptl_crystal_description block
_exptl_crystal_F_000 1844
_exptl_crystal_size_max 0.7458
_exptl_crystal_size_mid 0.2240
_exptl_crystal_size_min 0.0656
_refine_diff_density_max 0.739
_refine_diff_density_min -0.802
_refine_diff_density_rms 0.120
_refine_ls_abs_structure_details 'Flack H.D. (1983), Acta Cryst. A39, 876-881'
_refine_ls_abs_structure_Flack -0.012(5)
_refine_ls_extinction_method none
_refine_ls_goodness_of_fit_ref 1.027
_refine_ls_hydrogen_treatment constr
_refine_ls_matrix_type full
_refine_ls_number_parameters 865
_refine_ls_number_reflns 11560
_refine_ls_number_restraints 1
_refine_ls_restrained_S_all 1.027
_refine_ls_R_factor_all 0.0438
_refine_ls_R_factor_gt 0.0378
_refine_ls_shift/su_max 0.005
_refine_ls_shift/su_mean 0.000
_refine_ls_structure_factor_coef Fsqd
_refine_ls_weighting_details 'calc w=1/[\s^2^(Fo^2^)+(0.0312P)^2^]         where P=(Fo^2^+2Fc^2^)/3'
_refine_ls_weighting_scheme calc
_refine_ls_wR_factor_gt 0.0834
_refine_ls_wR_factor_ref 0.0870
_reflns_number_gt 10589
_reflns_number_total 11560
_reflns_threshold_expression >2\s(i)
_cod_data_source_file ic5b02641_si_010.cif
_cod_data_source_block 1
_cod_depositor_comments
;
The following automatic conversions were performed:

data item '_symmetry_cell_setting' value 'Monoclinic' was changed to
'monoclinic' in accordance with the
/home/saulius/struct/COD-crude-data/automatic-downloads/DataCite-retrospective/ACS/depositions/lib/dictionaries/cif_core.dic
dictionary named 'cif_core.dic' version 2.4.2 last updated on
2011-04-26.

Automatic conversion script
Id: cif_fix_values 6909 2019-04-08 15:41:33Z antanas 
;
_cod_original_sg_symbol_H-M 'P 21'
_cod_database_code 4347039

loop_
_symmetry_equiv_pos_site_id
_symmetry_equiv_pos_as_xyz
1 x,y,z
2 -x,1/2+y,-z

loop_
_atom_site_aniso_label
_atom_site_aniso_U_11
_atom_site_aniso_U_22
_atom_site_aniso_U_33
_atom_site_aniso_U_23
_atom_site_aniso_U_13
_atom_site_aniso_U_12
Mo1 0.0198(3) 0.0158(3) 0.0130(2) 0.0006(2) 0.0009(2) 0.0012(2)
Br1 0.0197(3) 0.0181(3) 0.0159(2) -0.0004(2) 0.0013(2) 0.0003(3)
Br2 0.0188(3) 0.0171(3) 0.0148(2) 0.0002(2) 0.0005(2) 0.0008(2)
Cu1 0.0159(4) 0.0192(4) 0.0147(2) 0.0028(2) 0.0046(2) 0.0023(3)
Cu2 0.0154(4) 0.0189(4) 0.0140(2) -0.0011(2) 0.0040(2) -0.0005(3)
Cu3 0.0158(4) 0.0173(4) 0.0141(2) -0.0011(2) 0.0037(2) -0.0013(3)
P1 0.0211(9) 0.0181(9) 0.0138(5) -0.0003(5) 0.0000(5) -0.0008(7)
P2 0.0195(8) 0.0130(8) 0.0179(5) -0.0005(5) 0.0024(5) -0.0006(6)
P3 0.0203(9) 0.0227(9) 0.0194(5) 0.0015(5) 0.0064(5) 0.0010(7)
P4 0.0143(8) 0.0160(9) 0.0163(5) -0.0026(5) 0.0040(5) 0.0009(7)
P5 0.0126(8) 0.0157(8) 0.0138(5) 0.0009(5) 0.0041(4) 0.0003(6)
P6 0.0152(8) 0.0154(9) 0.0134(5) -0.0002(5) 0.0016(5) -0.0005(6)
P7 0.0185(8) 0.0162(9) 0.0128(5) 0.0007(5) 0.0056(5) -0.0004(7)
P8 0.0147(8) 0.0143(8) 0.0119(5) 0.0013(5) 0.0036(4) -0.0009(6)
P9 0.0187(8) 0.0141(8) 0.0119(5) -0.0001(5) 0.0034(5) -0.0008(6)
O1 0.050(3) 0.059(4) 0.0183(17) -0.0040(18) 0.0073(17) 0.006(3)
O2 0.048(3) 0.022(3) 0.044(2) 0.003(2) 0.012(2) -0.007(3)
C1 0.020(4) 0.041(5) 0.035(3) -0.014(3) 0.006(2) 0.011(3)
C2 0.028(4) 0.020(4) 0.029(2) 0.003(2) 0.007(2) 0.009(3)
C3 0.020(3) 0.025(4) 0.023(2) -0.001(2) -0.002(2) 0.002(3)
C4 0.019(4) 0.031(4) 0.030(2) 0.004(2) 0.015(2) 0.006(3)
C5 0.028(4) 0.035(4) 0.023(2) 0.002(2) 0.004(2) 0.017(3)
C6 0.024(4) 0.021(4) 0.021(2) 0.002(2) 0.005(2) 0.004(3)
C7 0.027(4) 0.025(4) 0.020(2) 0.002(2) 0.001(2) 0.002(3)
C8 0.014(3) 0.018(3) 0.018(2) 0.000(2) 0.0020(19) 0.001(3)
C9 0.010(3) 0.022(3) 0.016(2) 0.0013(19) 0.0009(18) -0.001(2)
C10 0.018(3) 0.019(3) 0.0140(19) -0.0005(19) 0.0056(18) 0.003(3)
C11 0.020(3) 0.014(3) 0.0155(19) -0.0021(19) 0.0020(19) -0.004(2)
C12 0.019(3) 0.026(4) 0.019(2) -0.004(2) 0.014(2) -0.004(3)
C13 0.030(4) 0.026(4) 0.019(2) -0.005(2) 0.006(2) -0.001(3)
C14 0.044(5) 0.034(4) 0.026(3) -0.003(2) 0.010(3) -0.007(4)
C15 0.065(6) 0.051(5) 0.029(3) -0.006(3) 0.026(3) -0.015(5)
C16 0.048(5) 0.051(5) 0.050(3) -0.009(3) 0.031(3) -0.003(4)
C17 0.035(4) 0.038(5) 0.036(3) -0.003(3) 0.015(3) -0.005(4)
C18 0.007(3) 0.022(4) 0.032(2) -0.004(2) 0.008(2) 0.000(3)
C19 0.023(4) 0.017(4) 0.042(3) 0.003(2) 0.005(2) 0.008(3)
C20 0.035(5) 0.030(4) 0.043(3) 0.007(3) 0.003(3) 0.004(4)
C21 0.027(4) 0.018(4) 0.074(4) 0.009(3) 0.013(3) 0.008(3)
C22 0.029(4) 0.018(4) 0.062(4) -0.011(3) 0.030(3) -0.006(3)
C23 0.021(4) 0.019(4) 0.039(3) -0.011(2) 0.011(2) -0.005(3)
C24 0.022(3) 0.016(3) 0.016(2) 0.0021(19) 0.010(2) 0.004(3)
C25 0.025(4) 0.027(4) 0.019(2) 0.000(2) 0.008(2) 0.008(3)
C26 0.037(5) 0.041(5) 0.023(2) -0.009(2) 0.006(2) -0.004(3)
C27 0.056(6) 0.041(5) 0.034(3) -0.010(3) 0.026(3) 0.002(4)
C28 0.038(5) 0.046(5) 0.048(3) -0.005(3) 0.026(3) 0.002(4)
C29 0.034(4) 0.030(4) 0.031(3) -0.003(2) 0.012(3) 0.000(3)
C30 0.017(3) 0.010(3) 0.0166(19) 0.0009(18) 0.0039(19) -0.002(2)
C31 0.017(3) 0.017(3) 0.021(2) -0.001(2) 0.005(2) -0.004(3)
C32 0.030(4) 0.018(3) 0.022(2) -0.002(2) 0.005(2) -0.004(3)
C33 0.039(4) 0.022(4) 0.031(3) -0.005(2) 0.012(3) 0.008(3)
C34 0.022(4) 0.037(4) 0.028(2) 0.000(2) 0.009(2) 0.003(3)
C35 0.023(4) 0.024(4) 0.018(2) -0.001(2) 0.008(2) 0.001(3)
C36 0.013(3) 0.026(4) 0.018(2) -0.001(2) 0.005(2) 0.005(3)
C37 0.028(4) 0.025(4) 0.020(2) 0.003(2) 0.004(2) 0.002(3)
C38 0.039(4) 0.042(5) 0.018(2) 0.010(2) 0.003(2) 0.015(3)
C39 0.017(3) 0.062(5) 0.013(2) 0.002(3) 0.003(2) 0.003(3)
C40 0.025(4) 0.041(5) 0.020(2) -0.010(2) -0.002(2) 0.004(3)
C41 0.020(3) 0.027(4) 0.019(2) -0.004(2) 0.002(2) 0.001(3)
C42 0.024(4) 0.024(4) 0.014(2) 0.002(2) 0.012(2) 0.009(3)
C43 0.052(5) 0.031(4) 0.020(2) 0.007(2) 0.005(2) 0.005(4)
C44 0.052(5) 0.041(5) 0.024(3) 0.014(3) 0.011(3) 0.019(4)
C45 0.033(4) 0.049(5) 0.015(2) 0.007(2) 0.005(2) 0.012(3)
C46 0.027(4) 0.042(5) 0.025(2) 0.001(3) 0.004(2) 0.002(3)
C47 0.032(4) 0.028(4) 0.020(2) 0.003(2) 0.003(2) 0.006(3)
C48 0.023(3) 0.011(3) 0.025(2) 0.008(2) 0.009(2) 0.005(3)
C49 0.039(5) 0.027(4) 0.035(3) 0.003(2) 0.019(3) 0.001(3)
C50 0.035(5) 0.036(4) 0.045(3) 0.009(3) 0.028(3) 0.008(4)
C51 0.030(4) 0.053(5) 0.045(3) 0.021(3) 0.022(3) 0.001(4)
C52 0.017(4) 0.045(5) 0.040(3) 0.012(3) 0.009(2) -0.001(3)
C53 0.016(3) 0.030(4) 0.024(2) 0.008(2) 0.012(2) 0.003(3)
C54 0.017(3) 0.017(3) 0.020(2) 0.006(2) 0.0040(19) 0.000(3)
C55 0.015(3) 0.021(4) 0.031(2) 0.004(2) 0.006(2) 0.003(3)
C56 0.022(4) 0.026(4) 0.055(4) 0.006(3) 0.006(3) -0.003(3)
C57 0.015(4) 0.042(5) 0.062(4) 0.014(3) 0.014(3) 0.006(3)
C58 0.035(5) 0.049(5) 0.042(3) 0.004(3) 0.021(3) 0.010(4)
C59 0.036(4) 0.039(4) 0.019(2) 0.002(2) 0.007(2) 0.003(3)
C60 0.025(3) 0.020(3) 0.017(2) -0.003(2) 0.009(2) -0.001(3)
C61 0.026(4) 0.017(3) 0.014(2) 0.004(2) 0.005(2) -0.001(3)
C62 0.028(4) 0.020(4) 0.019(2) -0.007(2) 0.000(2) 0.001(3)
C63 0.031(4) 0.020(4) 0.024(2) 0.004(2) 0.003(2) 0.013(3)
C64 0.073(6) 0.019(4) 0.018(2) 0.006(2) -0.001(3) 0.008(4)
C65 0.055(5) 0.028(4) 0.016(2) -0.003(2) 0.006(2) 0.011(3)
C66 0.027(4) 0.013(3) 0.016(2) -0.0034(19) 0.008(2) -0.009(3)
C67 0.031(4) 0.030(4) 0.026(2) -0.004(2) 0.011(2) -0.008(3)
C68 0.047(5) 0.043(5) 0.044(3) -0.002(3) 0.029(3) -0.016(4)
C69 0.032(4) 0.046(5) 0.050(3) -0.017(3) 0.025(3) -0.015(4)
C70 0.016(4) 0.030(4) 0.038(3) -0.011(3) 0.004(2) -0.002(3)
C71 0.014(3) 0.027(4) 0.023(2) -0.010(2) 0.007(2) -0.006(3)
Cl1 0.0678(18) 0.147(3) 0.0502(10) -0.0377(13) 0.0205(10) -0.0257(17)
Cl2 0.114(3) 0.457(8) 0.110(2) 0.185(4) 0.076(2) 0.147(4)
C72 0.065(6) 0.060(6) 0.046(4) 0.014(4) 0.015(4) 0.003(5)
F1 0.202(7) 0.059(4) 0.032(2) -0.002(2) -0.012(3) 0.036(4)
F2 0.039(3) 0.104(4) 0.072(3) -0.028(3) 0.025(2) -0.011(3)
F3 0.071(4) 0.032(3) 0.105(4) -0.024(2) -0.004(3) -0.004(3)
F4 0.040(3) 0.082(4) 0.057(2) -0.033(2) 0.0218(19) -0.016(3)
B1 0.043(5) 0.032(5) 0.024(3) -0.005(3) -0.002(3) -0.004(4)

loop_
_atom_site_label
_atom_site_type_symbol
_atom_site_thermal_displace_type
_atom_site_fract_x
_atom_site_fract_y
_atom_site_fract_z
_atom_site_occupancy
_atom_site_U_iso_or_equiv
_atom_site_calc_flag
_atom_site_refinement_flags
Mo1 Mo Uani 0.26019(4) 0.36255(2) 0.29633(2) 1.000 0.0175(2) . .
Br1 Br Uani 0.02181(5) 0.58890(3) 0.09983(3) 1.000 0.0192(2) . .
Br2 Br Uani 0.08428(5) 0.24083(3) 0.05051(3) 1.000 0.0183(2) . .
Cu1 Cu Uani -0.00316(6) 0.34456(3) -0.00465(4) 1.000 0.0168(2) . .
Cu2 Cu Uani 0.06330(6) 0.70441(3) 0.10365(3) 1.000 0.0164(2) . .
Cu3 Cu Uani 0.17596(5) 0.58190(3) 0.25111(3) 1.000 0.0161(2) . .
P1 P Uani 0.10608(13) 0.39886(7) 0.14715(8) 1.000 0.0193(5) . .
P2 P Uani 0.17926(12) 0.47086(7) 0.25226(8) 1.000 0.0179(4) . .
P3 P Uani 0.06264(13) 0.40454(8) 0.27358(8) 1.000 0.0209(5) . .
P4 P Uani -0.18227(12) 0.35102(7) -0.00754(7) 1.000 0.0159(4) . .
P5 P Uani 0.23405(12) 0.71695(7) 0.09665(7) 1.000 0.0142(4) . .
P6 P Uani 0.34326(12) 0.61140(7) 0.24653(7) 1.000 0.0156(4) . .
P7 P Uani 0.13078(12) 0.63218(7) 0.36599(7) 1.000 0.0158(4) . .
P8 P Uani 0.02465(12) 0.74337(7) 0.22790(7) 1.000 0.0139(4) . .
P9 P Uani 0.02421(12) 0.37846(7) -0.14007(7) 1.000 0.0154(4) . .
O1 O Uani 0.2874(4) 0.3954(2) 0.5100(2) 1.000 0.0437(18) . .
O2 O Uani 0.1337(4) 0.2400(2) 0.3215(3) 1.000 0.0391(16) . .
C1 C Uani 0.3611(5) 0.2954(3) 0.2369(4) 1.000 0.033(2) . .
C2 C Uani 0.4216(5) 0.3041(3) 0.3362(4) 1.000 0.026(2) . .
C3 C Uani 0.4524(5) 0.3679(3) 0.3502(3) 1.000 0.0252(18) . .
C4 C Uani 0.4152(5) 0.3992(3) 0.2583(3) 1.000 0.025(2) . .
C5 C Uani 0.3583(5) 0.3538(3) 0.1906(3) 1.000 0.030(2) . .
C6 C Uani 0.1763(5) 0.2866(3) 0.3106(3) 1.000 0.023(2) . .
C7 C Uani 0.2766(5) 0.3828(3) 0.4333(3) 1.000 0.026(2) . .
C8 C Uani -0.2807(5) 0.2989(3) -0.0965(3) 1.000 0.0176(16) . .
C9 C Uani 0.3496(5) 0.6924(3) 0.2058(3) 1.000 0.0170(16) . .
C10 C Uani 0.1172(5) 0.7175(3) 0.3482(3) 1.000 0.0170(15) . .
C11 C Uani 0.0452(5) 0.8285(3) 0.2462(3) 1.000 0.0176(15) . .
C12 C Uani -0.2129(5) 0.3320(3) 0.1008(3) 1.000 0.0194(18) . .
C13 C Uani -0.1400(5) 0.2902(3) 0.1673(3) 1.000 0.026(2) . .
C14 C Uani -0.1672(6) 0.2703(3) 0.2456(4) 1.000 0.035(2) . .
C15 C Uani -0.2601(7) 0.2918(4) 0.2599(4) 1.000 0.046(3) . .
C16 C Uani -0.3311(7) 0.3334(4) 0.1953(4) 1.000 0.046(3) . .
C17 C Uani -0.3067(6) 0.3526(3) 0.1158(4) 1.000 0.036(2) . .
C18 C Uani -0.2453(5) 0.4275(3) -0.0435(3) 1.000 0.0200(18) . .
C19 C Uani -0.3156(5) 0.4414(3) -0.1368(4) 1.000 0.029(2) . .
C20 C Uani -0.3556(6) 0.5020(3) -0.1631(4) 1.000 0.039(2) . .
C21 C Uani -0.3271(6) 0.5500(3) -0.0961(5) 1.000 0.041(2) . .
C22 C Uani -0.2595(6) 0.5374(3) -0.0042(4) 1.000 0.033(2) . .
C23 C Uani -0.2165(5) 0.4783(3) 0.0233(4) 1.000 0.026(2) . .
C24 C Uani 0.2640(5) 0.6781(3) -0.0013(3) 1.000 0.0171(16) . .
C25 C Uani 0.1796(5) 0.6440(3) -0.0664(3) 1.000 0.024(2) . .
C26 C Uani 0.1972(6) 0.6113(3) -0.1408(4) 1.000 0.035(2) . .
C27 C Uani 0.2997(7) 0.6146(3) -0.1504(4) 1.000 0.041(3) . .
C28 C Uani 0.3852(7) 0.6488(4) -0.0875(4) 1.000 0.041(3) . .
C29 C Uani 0.3665(6) 0.6823(3) -0.0131(4) 1.000 0.032(2) . .
C30 C Uani 0.4007(5) 0.5643(2) 0.1722(3) 1.000 0.0151(15) . .
C31 C Uani 0.3240(5) 0.5326(3) 0.0930(3) 1.000 0.0188(16) . .
C32 C Uani 0.3634(5) 0.4982(3) 0.0317(3) 1.000 0.0244(18) . .
C33 C Uani 0.4775(6) 0.4946(3) 0.0492(4) 1.000 0.031(2) . .
C34 C Uani 0.5524(5) 0.5251(3) 0.1284(3) 1.000 0.029(2) . .
C35 C Uani 0.5130(5) 0.5588(3) 0.1895(3) 1.000 0.021(2) . .
C36 C Uani 0.4570(5) 0.6096(3) 0.3640(3) 1.000 0.0191(18) . .
C37 C Uani 0.4728(5) 0.5547(3) 0.4150(3) 1.000 0.026(2) . .
C38 C Uani 0.5526(6) 0.5499(3) 0.5068(3) 1.000 0.035(2) . .
C39 C Uani 0.6156(5) 0.6027(3) 0.5467(3) 1.000 0.031(2) . .
C40 C Uani 0.5988(5) 0.6579(3) 0.4973(3) 1.000 0.031(2) . .
C41 C Uani 0.5200(5) 0.6625(3) 0.4052(3) 1.000 0.0233(18) . .
C42 C Uani 0.2383(5) 0.6243(3) 0.4852(3) 1.000 0.019(2) . .
C43 C Uani 0.2596(6) 0.5627(3) 0.5212(3) 1.000 0.036(2) . .
C44 C Uani 0.3428(6) 0.5515(3) 0.6084(4) 1.000 0.040(3) . .
C45 C Uani 0.4060(6) 0.6010(3) 0.6598(3) 1.000 0.033(2) . .
C46 C Uani 0.3860(5) 0.6620(3) 0.6250(4) 1.000 0.033(2) . .
C47 C Uani 0.3019(5) 0.6731(3) 0.5371(3) 1.000 0.028(2) . .
C48 C Uani 0.0028(5) 0.6098(3) 0.3864(3) 1.000 0.0195(16) . .
C49 C Uani -0.0249(6) 0.6351(3) 0.4627(4) 1.000 0.032(2) . .
C50 C Uani -0.1230(6) 0.6195(3) 0.4744(4) 1.000 0.035(2) . .
C51 C Uani -0.1978(6) 0.5770(4) 0.4109(4) 1.000 0.040(2) . .
C52 C Uani -0.1699(5) 0.5523(3) 0.3367(4) 1.000 0.034(2) . .
C53 C Uani -0.0711(5) 0.5683(3) 0.3238(3) 1.000 0.0220(18) . .
C54 C Uani -0.1160(5) 0.7298(3) 0.2288(3) 1.000 0.0186(16) . .
C55 C Uani -0.1880(5) 0.6931(3) 0.1567(3) 1.000 0.0229(18) . .
C56 C Uani -0.2967(6) 0.6825(3) 0.1553(5) 1.000 0.036(2) . .
C57 C Uani -0.3327(6) 0.7081(3) 0.2234(5) 1.000 0.040(3) . .
C58 C Uani -0.2626(6) 0.7461(4) 0.2938(4) 1.000 0.040(3) . .
C59 C Uani -0.1548(6) 0.7563(3) 0.2974(3) 1.000 0.032(2) . .
C60 C Uani -0.0347(5) 0.4557(3) -0.1845(3) 1.000 0.0202(16) . .
C61 C Uani -0.0358(5) 0.5018(3) -0.1182(3) 1.000 0.0195(18) . .
C62 C Uani -0.0784(5) 0.5614(3) -0.1486(3) 1.000 0.025(2) . .
C63 C Uani -0.1189(5) 0.5760(3) -0.2452(3) 1.000 0.027(2) . .
C64 C Uani -0.1200(7) 0.5296(3) -0.3114(3) 1.000 0.041(2) . .
C65 C Uani -0.0785(6) 0.4704(3) -0.2816(3) 1.000 0.035(2) . .
C66 C Uani 0.1680(5) 0.3825(3) -0.1396(3) 1.000 0.0185(18) . .
C67 C Uani 0.1986(6) 0.4196(3) -0.2043(3) 1.000 0.029(2) . .
C68 C Uani 0.3078(7) 0.4169(4) -0.2047(4) 1.000 0.041(3) . .
C69 C Uani 0.3858(6) 0.3784(3) -0.1426(4) 1.000 0.040(2) . .
C70 C Uani 0.3559(5) 0.3421(3) -0.0778(4) 1.000 0.029(2) . .
C71 C Uani 0.2487(5) 0.3431(3) -0.0766(3) 1.000 0.0212(18) . .
Cl1 Cl Uani 0.7815(2) 0.38315(15) 0.48324(13) 1.000 0.0883(12) . .
Cl2 Cl Uani 1.0066(3) 0.3656(3) 0.5015(2) 1.000 0.217(3) . .
C72 C Uani 0.8870(7) 0.4015(4) 0.4391(5) 1.000 0.058(3) . .
F1 F Uani 0.4779(6) 0.8049(2) 0.4514(3) 1.000 0.112(3) . .
F2 F Uani 0.4826(4) 0.8282(3) 0.3082(3) 1.000 0.0702(19) . .
F3 F Uani 0.4342(4) 0.9017(2) 0.3997(3) 1.000 0.079(2) . .
F4 F Uani 0.3189(4) 0.8228(2) 0.3276(3) 1.000 0.0584(18) . .
B1 B Uani 0.4288(7) 0.8402(4) 0.3721(4) 1.000 0.037(3) . .
H1 H Uiso 0.32890 0.25780 0.20760 1.000 0.0400 calc R
H2 H Uiso 0.43790 0.27300 0.38330 1.000 0.0320 calc R
H3 H Uiso 0.49040 0.38690 0.40900 1.000 0.0300 calc R
H4 H Uiso 0.42680 0.44130 0.24640 1.000 0.0300 calc R
H5 H Uiso 0.32400 0.36100 0.12520 1.000 0.0360 calc R
H8A H Uiso -0.35120 0.29870 -0.08500 1.000 0.0220 calc R
H8B H Uiso -0.29500 0.31660 -0.15980 1.000 0.0220 calc R
H9A H Uiso 0.41960 0.69750 0.19420 1.000 0.0200 calc R
H9B H Uiso 0.35150 0.72090 0.25740 1.000 0.0200 calc R
H10A H Uiso 0.19120 0.73510 0.36030 1.000 0.0200 calc R
H10B H Uiso 0.08900 0.73510 0.39560 1.000 0.0200 calc R
H11A H Uiso 0.12500 0.83710 0.26820 1.000 0.0210 calc R
H11B H Uiso 0.01810 0.84110 0.29700 1.000 0.0210 calc R
H13 H Uiso -0.07470 0.27610 0.15890 1.000 0.0310 calc R
H14 H Uiso -0.12080 0.24170 0.28880 1.000 0.0420 calc R
H15 H Uiso -0.27630 0.27870 0.31340 1.000 0.0550 calc R
H16 H Uiso -0.39490 0.34840 0.20520 1.000 0.0550 calc R
H17 H Uiso -0.35520 0.38000 0.07180 1.000 0.0420 calc R
H19 H Uiso -0.33610 0.40930 -0.18230 1.000 0.0350 calc R
H20 H Uiso -0.40160 0.51030 -0.22590 1.000 0.0460 calc R
H21 H Uiso -0.35390 0.59070 -0.11350 1.000 0.0490 calc R
H22 H Uiso -0.24210 0.56980 0.04090 1.000 0.0390 calc R
H23 H Uiso -0.16830 0.47140 0.08580 1.000 0.0320 calc R
H25 H Uiso 0.10930 0.64290 -0.06040 1.000 0.0280 calc R
H26 H Uiso 0.14000 0.58740 -0.18330 1.000 0.0420 calc R
H27 H Uiso 0.31170 0.59330 -0.20070 1.000 0.0490 calc R
H28 H Uiso 0.45520 0.64980 -0.09410 1.000 0.0490 calc R
H29 H Uiso 0.42310 0.70720 0.02810 1.000 0.0370 calc R
H31 H Uiso 0.24760 0.53470 0.08190 1.000 0.0230 calc R
H32 H Uiso 0.31330 0.47760 -0.02100 1.000 0.0290 calc R
H33 H Uiso 0.50400 0.47190 0.00790 1.000 0.0370 calc R
H34 H Uiso 0.62900 0.52280 0.14030 1.000 0.0350 calc R
H35 H Uiso 0.56370 0.57810 0.24330 1.000 0.0260 calc R
H37 H Uiso 0.42920 0.51970 0.38790 1.000 0.0300 calc R
H38 H Uiso 0.56330 0.51200 0.54050 1.000 0.0420 calc R
H39 H Uiso 0.66970 0.60040 0.60770 1.000 0.0370 calc R
H40 H Uiso 0.64060 0.69330 0.52560 1.000 0.0370 calc R
H41 H Uiso 0.50980 0.70040 0.37160 1.000 0.0280 calc R
H43 H Uiso 0.21760 0.52930 0.48620 1.000 0.0440 calc R
H44 H Uiso 0.35620 0.51060 0.63260 1.000 0.0480 calc R
H45 H Uiso 0.46260 0.59330 0.71820 1.000 0.0390 calc R
H46 H Uiso 0.42830 0.69540 0.66000 1.000 0.0390 calc R
H47 H Uiso 0.28860 0.71410 0.51320 1.000 0.0340 calc R
H49 H Uiso 0.02430 0.66290 0.50550 1.000 0.0380 calc R
H50 H Uiso -0.14080 0.63700 0.52470 1.000 0.0420 calc R
H51 H Uiso -0.26470 0.56600 0.41890 1.000 0.0480 calc R
H52 H Uiso -0.21870 0.52410 0.29440 1.000 0.0410 calc R
H53 H Uiso -0.05410 0.55120 0.27290 1.000 0.0270 calc R
H55 H Uiso -0.16420 0.67560 0.10970 1.000 0.0270 calc R
H56 H Uiso -0.34530 0.65760 0.10710 1.000 0.0430 calc R
H57 H Uiso -0.40490 0.69980 0.22230 1.000 0.0470 calc R
H58 H Uiso -0.28820 0.76490 0.33890 1.000 0.0480 calc R
H59 H Uiso -0.10700 0.78120 0.34610 1.000 0.0380 calc R
H61 H Uiso -0.00770 0.49250 -0.05300 1.000 0.0230 calc R
H62 H Uiso -0.07990 0.59170 -0.10370 1.000 0.0300 calc R
H63 H Uiso -0.14500 0.61640 -0.26560 1.000 0.0320 calc R
H64 H Uiso -0.14920 0.53870 -0.37660 1.000 0.0490 calc R
H65 H Uiso -0.07980 0.43990 -0.32690 1.000 0.0410 calc R
H67 H Uiso 0.14620 0.44600 -0.24690 1.000 0.0350 calc R
H68 H Uiso 0.32780 0.44170 -0.24780 1.000 0.0500 calc R
H69 H Uiso 0.45830 0.37660 -0.14380 1.000 0.0480 calc R
H70 H Uiso 0.40940 0.31660 -0.03440 1.000 0.0350 calc R
H71 H Uiso 0.22960 0.31760 -0.03370 1.000 0.0250 calc R
H72A H Uiso 0.86430 0.38880 0.37240 1.000 0.0700 calc R
H72B H Uiso 0.89860 0.44690 0.44210 1.000 0.0700 calc R

loop_
_atom_type_symbol
_atom_type_description
_atom_type_scat_dispersion_real
_atom_type_scat_dispersion_imag
_atom_type_scat_source
P P 0.1023 0.0942 'International Tables Vol C Tables 4.2.6.8 and 6.1.1.4'
O O 0.0106 0.0060 'International Tables Vol C Tables 4.2.6.8 and 6.1.1.4'
Mo Mo -1.6832 0.6857 'International Tables Vol C Tables 4.2.6.8 and 6.1.1.4'
F F 0.0171 0.0103 'International Tables Vol C Tables 4.2.6.8 and 6.1.1.4'
Cu Cu 0.3201 1.2651 'International Tables Vol C Tables 4.2.6.8 and 6.1.1.4'
Cl Cl 0.1484 0.1585 'International Tables Vol C Tables 4.2.6.8 and 6.1.1.4'
Br Br -0.2901 2.4595 'International Tables Vol C Tables 4.2.6.8 and 6.1.1.4'
B B 0.0013 0.0007 'International Tables Vol C Tables 4.2.6.8 and 6.1.1.4'
H H 0.0000 0.0000 'International Tables Vol C Tables 4.2.6.8 and 6.1.1.4'
C C 0.0033 0.0016 'International Tables Vol C Tables 4.2.6.8 and 6.1.1.4'

loop_
_geom_angle_atom_site_label_1
_geom_angle_atom_site_label_2
_geom_angle_atom_site_label_3
_geom_angle
_geom_angle_site_symmetry_1
_geom_angle_site_symmetry_3
_geom_angle_publ_flag
P1 Mo1 P2 50.69(4) . . yes
P1 Mo1 P3 49.67(4) . . yes
P1 Mo1 C1 102.69(15) . . yes
P1 Mo1 C2 138.29(15) . . yes
P1 Mo1 C3 134.54(13) . . yes
P1 Mo1 C4 98.54(12) . . yes
P1 Mo1 C5 82.31(14) . . yes
P1 Mo1 C6 93.35(15) . . yes
P1 Mo1 C7 126.82(18) . . yes
P2 Mo1 P3 49.92(5) . . yes
P2 Mo1 C1 134.60(15) . . yes
P2 Mo1 C2 144.23(17) . . yes
P2 Mo1 C3 109.70(16) . . yes
P2 Mo1 C4 86.48(16) . . yes
P2 Mo1 C5 99.47(15) . . yes
P2 Mo1 C6 125.63(19) . . yes
P2 Mo1 C7 87.60(18) . . yes
P3 Mo1 C1 144.77(16) . . yes
P3 Mo1 C2 165.06(16) . . yes
P3 Mo1 C3 154.34(16) . . yes
P3 Mo1 C4 135.48(15) . . yes
P3 Mo1 C5 131.81(14) . . yes
P3 Mo1 C6 75.90(19) . . yes
P3 Mo1 C7 79.20(18) . . yes
C1 Mo1 C2 36.1(2) . . yes
C1 Mo1 C3 59.5(2) . . yes
C1 Mo1 C4 59.0(2) . . yes
C1 Mo1 C5 35.5(2) . . yes
C1 Mo1 C6 86.2(2) . . yes
C1 Mo1 C7 130.2(2) . . yes
C2 Mo1 C3 35.6(2) . . yes
C2 Mo1 C4 59.5(2) . . yes
C2 Mo1 C5 59.3(2) . . yes
C2 Mo1 C6 90.1(2) . . yes
C2 Mo1 C7 94.9(2) . . yes
C3 Mo1 C4 36.00(17) . . yes
C3 Mo1 C5 58.88(17) . . yes
C3 Mo1 C6 123.4(2) . . yes
C3 Mo1 C7 85.1(2) . . yes
C4 Mo1 C5 34.63(19) . . yes
C4 Mo1 C6 144.8(2) . . yes
C4 Mo1 C7 111.7(2) . . yes
C5 Mo1 C6 116.3(2) . . yes
C5 Mo1 C7 143.7(2) . . yes
C6 Mo1 C7 86.3(2) . . yes
Cu2 Br1 Cu3 86.69(3) . . yes
Cu1 Br2 Cu2 82.14(3) . 2_545 yes
Br2 Cu1 P1 93.72(4) . . yes
Br2 Cu1 P4 113.18(5) . . yes
Br2 Cu1 P9 112.59(5) . . yes
P1 Cu1 P4 103.32(5) . . yes
P1 Cu1 P9 116.64(6) . . yes
P4 Cu1 P9 115.24(5) . . yes
Br1 Cu2 P5 108.52(5) . . yes
Br1 Cu2 P8 105.97(5) . . yes
Br1 Cu2 Br2 101.17(3) . 2_555 yes
P5 Cu2 P8 119.68(5) . . yes
Br2 Cu2 P5 110.54(4) 2_555 . yes
Br2 Cu2 P8 109.27(5) 2_555 . yes
Br1 Cu3 P2 94.28(4) . . yes
Br1 Cu3 P6 115.21(4) . . yes
Br1 Cu3 P7 109.73(5) . . yes
P2 Cu3 P6 105.30(6) . . yes
P2 Cu3 P7 118.43(5) . . yes
P6 Cu3 P7 112.80(6) . . yes
Mo1 P1 Cu1 132.69(7) . . yes
Mo1 P1 P2 64.42(5) . . yes
Mo1 P1 P3 66.63(5) . . yes
Cu1 P1 P2 162.39(8) . . yes
Cu1 P1 P3 126.19(9) . . yes
P2 P1 P3 60.04(7) . . yes
Mo1 P2 Cu3 157.16(7) . . yes
Mo1 P2 P1 64.90(6) . . yes
Mo1 P2 P3 66.74(6) . . yes
Cu3 P2 P1 134.56(7) . . yes
Cu3 P2 P3 130.08(9) . . yes
P1 P2 P3 59.75(7) . . yes
Mo1 P3 P1 63.70(6) . . yes
Mo1 P3 P2 63.34(6) . . yes
P1 P3 P2 60.21(7) . . yes
Cu1 P4 C8 113.9(2) . . yes
Cu1 P4 C12 119.4(2) . . yes
Cu1 P4 C18 113.6(2) . . yes
C8 P4 C12 101.6(3) . . yes
C8 P4 C18 101.8(3) . . yes
C12 P4 C18 104.5(3) . . yes
Cu2 P5 C9 114.7(2) . . yes
Cu2 P5 C24 117.5(2) . . yes
Cu2 P5 C8 115.7(2) . 2_555 yes
C9 P5 C24 104.5(3) . . yes
C8 P5 C9 96.2(3) 2_555 . yes
C8 P5 C24 105.5(3) 2_555 . yes
Cu3 P6 C9 115.0(2) . . yes
Cu3 P6 C30 116.89(19) . . yes
Cu3 P6 C36 114.0(2) . . yes
C9 P6 C30 103.8(2) . . yes
C9 P6 C36 102.9(3) . . yes
C30 P6 C36 102.4(3) . . yes
Cu3 P7 C10 113.24(17) . . yes
Cu3 P7 C42 112.9(2) . . yes
Cu3 P7 C48 118.90(18) . . yes
C10 P7 C42 103.4(3) . . yes
C10 P7 C48 103.7(3) . . yes
C42 P7 C48 103.0(2) . . yes
Cu2 P8 C10 116.2(2) . . yes
Cu2 P8 C11 115.27(18) . . yes
Cu2 P8 C54 116.73(16) . . yes
C10 P8 C11 97.9(2) . . yes
C10 P8 C54 104.1(3) . . yes
C11 P8 C54 104.2(3) . . yes
Cu1 P9 C60 115.65(18) . . yes
Cu1 P9 C66 118.19(15) . . yes
Cu1 P9 C11 113.6(2) . 2_545 yes
C60 P9 C66 104.1(3) . . yes
C11 P9 C60 100.9(2) 2_545 . yes
C11 P9 C66 102.1(3) 2_545 . yes
Mo1 C1 C2 72.1(4) . . yes
Mo1 C1 C5 73.8(4) . . yes
C2 C1 C5 107.8(5) . . no
Mo1 C2 C1 71.8(4) . . yes
Mo1 C2 C3 72.4(4) . . yes
C1 C2 C3 107.6(5) . . no
Mo1 C3 C2 72.1(4) . . yes
Mo1 C3 C4 74.6(4) . . yes
C2 C3 C4 108.6(5) . . no
Mo1 C4 C3 69.4(4) . . yes
Mo1 C4 C5 71.4(4) . . yes
C3 C4 C5 106.5(5) . . no
Mo1 C5 C1 70.7(3) . . yes
Mo1 C5 C4 74.0(3) . . yes
C1 C5 C4 109.4(4) . . no
Mo1 C6 O2 175.6(5) . . yes
Mo1 C7 O1 178.3(5) . . yes
P4 C8 P5 115.4(3) . 2_545 yes
P5 C9 P6 116.2(3) . . yes
P7 C10 P8 115.4(3) . . yes
P8 C11 P9 115.9(3) . 2_555 yes
P4 C12 C13 117.8(5) . . yes
P4 C12 C17 122.8(4) . . yes
C13 C12 C17 119.2(5) . . no
C12 C13 C14 118.9(6) . . no
C13 C14 C15 121.1(6) . . no
C14 C15 C16 120.1(7) . . no
C15 C16 C17 119.6(8) . . no
C12 C17 C16 121.1(6) . . no
P4 C18 C19 123.3(4) . . yes
P4 C18 C23 119.5(4) . . yes
C19 C18 C23 117.1(6) . . no
C18 C19 C20 121.4(6) . . no
C19 C20 C21 120.0(6) . . no
C20 C21 C22 119.7(6) . . no
C21 C22 C23 121.7(6) . . no
C18 C23 C22 120.2(5) . . no
P5 C24 C25 118.0(5) . . yes
P5 C24 C29 122.9(4) . . yes
C25 C24 C29 119.1(5) . . no
C24 C25 C26 121.3(6) . . no
C25 C26 C27 119.0(6) . . no
C26 C27 C28 121.2(6) . . no
C27 C28 C29 119.6(8) . . no
C24 C29 C28 119.7(6) . . no
P6 C30 C31 117.4(5) . . yes
P6 C30 C35 123.2(4) . . yes
C31 C30 C35 119.4(5) . . no
C30 C31 C32 119.6(6) . . no
C31 C32 C33 120.0(5) . . no
C32 C33 C34 119.9(6) . . no
C33 C34 C35 119.9(6) . . no
C30 C35 C34 121.1(5) . . no
P6 C36 C37 117.4(4) . . yes
P6 C36 C41 123.0(4) . . yes
C37 C36 C41 119.4(4) . . no
C36 C37 C38 121.5(6) . . no
C37 C38 C39 118.5(5) . . no
C38 C39 C40 120.4(5) . . no
C39 C40 C41 121.1(6) . . no
C36 C41 C40 119.0(5) . . no
P7 C42 C43 115.8(4) . . yes
P7 C42 C47 124.9(4) . . yes
C43 C42 C47 119.3(5) . . no
C42 C43 C44 120.2(6) . . no
C43 C44 C45 119.9(6) . . no
C44 C45 C46 120.5(5) . . no
C45 C46 C47 119.4(6) . . no
C42 C47 C46 120.8(6) . . no
P7 C48 C49 121.7(5) . . yes
P7 C48 C53 119.4(4) . . yes
C49 C48 C53 118.8(6) . . no
C48 C49 C50 120.7(6) . . no
C49 C50 C51 120.4(6) . . no
C50 C51 C52 118.6(7) . . no
C51 C52 C53 121.4(6) . . no
C48 C53 C52 120.1(5) . . no
P8 C54 C55 118.2(4) . . yes
P8 C54 C59 122.8(5) . . yes
C55 C54 C59 119.0(6) . . no
C54 C55 C56 119.3(5) . . no
C55 C56 C57 120.9(6) . . no
C56 C57 C58 120.2(7) . . no
C57 C58 C59 119.8(6) . . no
C54 C59 C58 120.8(5) . . no
P9 C60 C61 118.5(4) . . yes
P9 C60 C65 122.9(4) . . yes
C61 C60 C65 118.7(6) . . no
C60 C61 C62 120.5(4) . . no
C61 C62 C63 120.3(5) . . no
C62 C63 C64 119.2(6) . . no
C63 C64 C65 120.7(4) . . no
C60 C65 C64 120.7(5) . . no
P9 C66 C67 122.8(5) . . yes
P9 C66 C71 118.4(4) . . yes
C67 C66 C71 118.7(6) . . no
C66 C67 C68 119.8(6) . . no
C67 C68 C69 120.9(7) . . no
C68 C69 C70 119.4(7) . . no
C69 C70 C71 121.1(6) . . no
C66 C71 C70 120.2(5) . . no
Mo1 C1 H1 120.00 . . no
C2 C1 H1 126.00 . . no
C5 C1 H1 126.00 . . no
Mo1 C2 H2 121.00 . . no
C1 C2 H2 126.00 . . no
C3 C2 H2 126.00 . . no
Mo1 C3 H3 119.00 . . no
C2 C3 H3 126.00 . . no
C4 C3 H3 126.00 . . no
Mo1 C4 H4 124.00 . . no
C3 C4 H4 127.00 . . no
C5 C4 H4 127.00 . . no
Mo1 C5 H5 122.00 . . no
C1 C5 H5 125.00 . . no
C4 C5 H5 125.00 . . no
P4 C8 H8A 108.00 . . no
P4 C8 H8B 108.00 . . no
H8A C8 H8B 107.00 . . no
P5 C8 H8A 108.00 2_545 . no
P5 C8 H8B 108.00 2_545 . no
P5 C9 H9A 108.00 . . no
P5 C9 H9B 108.00 . . no
P6 C9 H9A 108.00 . . no
P6 C9 H9B 108.00 . . no
H9A C9 H9B 107.00 . . no
P7 C10 H10A 108.00 . . no
P7 C10 H10B 108.00 . . no
P8 C10 H10A 108.00 . . no
P8 C10 H10B 108.00 . . no
H10A C10 H10B 107.00 . . no
P8 C11 H11A 108.00 . . no
P8 C11 H11B 108.00 . . no
H11A C11 H11B 107.00 . . no
P9 C11 H11A 108.00 2_555 . no
P9 C11 H11B 108.00 2_555 . no
C12 C13 H13 121.00 . . no
C14 C13 H13 121.00 . . no
C13 C14 H14 119.00 . . no
C15 C14 H14 119.00 . . no
C14 C15 H15 120.00 . . no
C16 C15 H15 120.00 . . no
C15 C16 H16 120.00 . . no
C17 C16 H16 120.00 . . no
C12 C17 H17 119.00 . . no
C16 C17 H17 120.00 . . no
C18 C19 H19 119.00 . . no
C20 C19 H19 119.00 . . no
C19 C20 H20 120.00 . . no
C21 C20 H20 120.00 . . no
C20 C21 H21 120.00 . . no
C22 C21 H21 120.00 . . no
C21 C22 H22 119.00 . . no
C23 C22 H22 119.00 . . no
C18 C23 H23 120.00 . . no
C22 C23 H23 120.00 . . no
C24 C25 H25 119.00 . . no
C26 C25 H25 119.00 . . no
C25 C26 H26 120.00 . . no
C27 C26 H26 121.00 . . no
C26 C27 H27 119.00 . . no
C28 C27 H27 119.00 . . no
C27 C28 H28 120.00 . . no
C29 C28 H28 120.00 . . no
C24 C29 H29 120.00 . . no
C28 C29 H29 120.00 . . no
C30 C31 H31 120.00 . . no
C32 C31 H31 120.00 . . no
C31 C32 H32 120.00 . . no
C33 C32 H32 120.00 . . no
C32 C33 H33 120.00 . . no
C34 C33 H33 120.00 . . no
C33 C34 H34 120.00 . . no
C35 C34 H34 120.00 . . no
C30 C35 H35 119.00 . . no
C34 C35 H35 119.00 . . no
C36 C37 H37 119.00 . . no
C38 C37 H37 119.00 . . no
C37 C38 H38 121.00 . . no
C39 C38 H38 121.00 . . no
C38 C39 H39 120.00 . . no
C40 C39 H39 120.00 . . no
C39 C40 H40 119.00 . . no
C41 C40 H40 119.00 . . no
C36 C41 H41 120.00 . . no
C40 C41 H41 120.00 . . no
C42 C43 H43 120.00 . . no
C44 C43 H43 120.00 . . no
C43 C44 H44 120.00 . . no
C45 C44 H44 120.00 . . no
C44 C45 H45 120.00 . . no
C46 C45 H45 120.00 . . no
C45 C46 H46 120.00 . . no
C47 C46 H46 120.00 . . no
C42 C47 H47 120.00 . . no
C46 C47 H47 120.00 . . no
C48 C49 H49 120.00 . . no
C50 C49 H49 120.00 . . no
C49 C50 H50 120.00 . . no
C51 C50 H50 120.00 . . no
C50 C51 H51 121.00 . . no
C52 C51 H51 121.00 . . no
C51 C52 H52 119.00 . . no
C53 C52 H52 119.00 . . no
C48 C53 H53 120.00 . . no
C52 C53 H53 120.00 . . no
C54 C55 H55 120.00 . . no
C56 C55 H55 120.00 . . no
C55 C56 H56 120.00 . . no
C57 C56 H56 120.00 . . no
C56 C57 H57 120.00 . . no
C58 C57 H57 120.00 . . no
C57 C58 H58 120.00 . . no
C59 C58 H58 120.00 . . no
C54 C59 H59 120.00 . . no
C58 C59 H59 120.00 . . no
C60 C61 H61 120.00 . . no
C62 C61 H61 120.00 . . no
C61 C62 H62 120.00 . . no
C63 C62 H62 120.00 . . no
C62 C63 H63 120.00 . . no
C64 C63 H63 120.00 . . no
C63 C64 H64 120.00 . . no
C65 C64 H64 120.00 . . no
C60 C65 H65 120.00 . . no
C64 C65 H65 120.00 . . no
C66 C67 H67 120.00 . . no
C68 C67 H67 120.00 . . no
C67 C68 H68 120.00 . . no
C69 C68 H68 120.00 . . no
C68 C69 H69 120.00 . . no
C70 C69 H69 120.00 . . no
C69 C70 H70 119.00 . . no
C71 C70 H70 119.00 . . no
C66 C71 H71 120.00 . . no
C70 C71 H71 120.00 . . no
Cl1 C72 Cl2 111.5(5) . . yes
Cl1 C72 H72A 109.00 . . no
Cl1 C72 H72B 109.00 . . no
Cl2 C72 H72A 109.00 . . no
Cl2 C72 H72B 109.00 . . no
H72A C72 H72B 108.00 . . no
F1 B1 F2 108.1(7) . . yes
F1 B1 F3 107.9(5) . . yes
F1 B1 F4 110.9(7) . . yes
F2 B1 F3 113.6(7) . . yes
F2 B1 F4 106.7(5) . . yes
F3 B1 F4 109.8(7) . . yes

loop_
_geom_bond_atom_site_label_1
_geom_bond_atom_site_label_2
_geom_bond_distance
_geom_bond_site_symmetry_2
_geom_bond_publ_flag
Mo1 P1 2.5160(14) . yes
Mo1 P2 2.5061(15) . yes
Mo1 P3 2.5764(18) . yes
Mo1 C1 2.290(6) . yes
Mo1 C2 2.293(7) . yes
Mo1 C3 2.297(6) . yes
Mo1 C4 2.365(6) . yes
Mo1 C5 2.331(6) . yes
Mo1 C6 1.982(6) . yes
Mo1 C7 2.020(4) . yes
Br1 Cu2 2.4987(9) . yes
Br1 Cu3 2.4206(7) . yes
Br2 Cu1 2.4699(9) . yes
Br2 Cu2 2.5259(8) 2_545 yes
Cu1 P1 2.4829(14) . yes
Cu1 P4 2.2698(18) . yes
Cu1 P9 2.2758(14) . yes
Cu2 P5 2.2281(18) . yes
Cu2 P8 2.2290(14) . yes
Cu3 P2 2.3515(16) . yes
Cu3 P6 2.2433(17) . yes
Cu3 P7 2.2508(14) . yes
Cl1 C72 1.732(9) . yes
Cl2 C72 1.665(10) . yes
P1 P3 2.1396(19) . yes
P1 P2 2.1496(19) . yes
P2 P3 2.146(2) . yes
P4 C12 1.829(5) . yes
P4 C18 1.804(6) . yes
P4 C8 1.840(6) . yes
P5 C8 1.834(7) 2_555 yes
P5 C9 1.846(5) . yes
P5 C24 1.825(5) . yes
P6 C36 1.841(5) . yes
P6 C30 1.820(5) . yes
P6 C9 1.830(6) . yes
P7 C42 1.831(5) . yes
P7 C10 1.825(6) . yes
P7 C48 1.821(7) . yes
P8 C11 1.828(6) . yes
P8 C10 1.849(5) . yes
P8 C54 1.818(7) . yes
P9 C66 1.830(7) . yes
P9 C11 1.849(5) 2_545 yes
P9 C60 1.825(6) . yes
F1 B1 1.352(8) . yes
F2 B1 1.375(9) . yes
F3 B1 1.360(9) . yes
F4 B1 1.374(10) . yes
O1 C7 1.132(5) . yes
O2 C6 1.164(8) . yes
C1 C2 1.420(8) . no
C1 C5 1.410(9) . no
C2 C3 1.402(9) . no
C3 C4 1.442(7) . no
C4 C5 1.398(8) . no
C12 C17 1.361(10) . no
C12 C13 1.408(8) . no
C13 C14 1.391(8) . no
C14 C15 1.351(12) . no
C15 C16 1.382(11) . no
C16 C17 1.384(9) . no
C18 C19 1.396(7) . no
C18 C23 1.423(8) . no
C19 C20 1.386(9) . no
C20 C21 1.380(9) . no
C21 C22 1.364(9) . no
C22 C23 1.370(9) . no
C24 C25 1.374(8) . no
C24 C29 1.379(10) . no
C25 C26 1.388(8) . no
C26 C27 1.363(12) . no
C27 C28 1.369(10) . no
C28 C29 1.403(10) . no
C30 C35 1.367(9) . no
C30 C31 1.411(7) . no
C31 C32 1.390(8) . no
C32 C33 1.386(10) . no
C33 C34 1.390(8) . no
C34 C35 1.380(8) . no
C36 C41 1.390(9) . no
C36 C37 1.364(8) . no
C37 C38 1.393(7) . no
C38 C39 1.383(9) . no
C39 C40 1.357(8) . no
C40 C41 1.391(7) . no
C42 C43 1.400(9) . no
C42 C47 1.373(8) . no
C43 C44 1.380(8) . no
C44 C45 1.379(9) . no
C45 C46 1.382(9) . no
C46 C47 1.391(8) . no
C48 C53 1.383(8) . no
C48 C49 1.406(8) . no
C49 C50 1.360(11) . no
C50 C51 1.408(10) . no
C51 C52 1.375(9) . no
C52 C53 1.379(9) . no
C54 C59 1.396(8) . no
C54 C55 1.382(8) . no
C55 C56 1.395(10) . no
C56 C57 1.361(10) . no
C57 C58 1.374(10) . no
C58 C59 1.372(11) . no
C60 C61 1.391(8) . no
C60 C65 1.390(6) . no
C61 C62 1.386(9) . no
C62 C63 1.382(6) . no
C63 C64 1.387(8) . no
C64 C65 1.373(9) . no
C66 C71 1.400(8) . no
C66 C67 1.398(8) . no
C67 C68 1.394(12) . no
C68 C69 1.366(10) . no
C69 C70 1.385(9) . no
C70 C71 1.371(9) . no
C1 H1 0.9300 . no
C2 H2 0.9300 . no
C3 H3 0.9300 . no
C4 H4 0.9300 . no
C5 H5 0.9300 . no
C8 H8A 0.9700 . no
C8 H8B 0.9700 . no
C9 H9A 0.9700 . no
C9 H9B 0.9700 . no
C10 H10A 0.9700 . no
C10 H10B 0.9700 . no
C11 H11B 0.9700 . no
C11 H11A 0.9700 . no
C13 H13 0.9300 . no
C14 H14 0.9300 . no
C15 H15 0.9300 . no
C16 H16 0.9300 . no
C17 H17 0.9300 . no
C19 H19 0.9300 . no
C20 H20 0.9300 . no
C21 H21 0.9300 . no
C22 H22 0.9300 . no
C23 H23 0.9300 . no
C25 H25 0.9300 . no
C26 H26 0.9300 . no
C27 H27 0.9300 . no
C28 H28 0.9300 . no
C29 H29 0.9300 . no
C31 H31 0.9300 . no
C32 H32 0.9300 . no
C33 H33 0.9300 . no
C34 H34 0.9300 . no
C35 H35 0.9300 . no
C37 H37 0.9300 . no
C38 H38 0.9300 . no
C39 H39 0.9300 . no
C40 H40 0.9300 . no
C41 H41 0.9300 . no
C43 H43 0.9300 . no
C44 H44 0.9300 . no
C45 H45 0.9300 . no
C46 H46 0.9300 . no
C47 H47 0.9300 . no
C49 H49 0.9300 . no
C50 H50 0.9300 . no
C51 H51 0.9300 . no
C52 H52 0.9300 . no
C53 H53 0.9300 . no
C55 H55 0.9300 . no
C56 H56 0.9300 . no
C57 H57 0.9300 . no
C58 H58 0.9300 . no
C59 H59 0.9300 . no
C61 H61 0.9300 . no
C62 H62 0.9300 . no
C63 H63 0.9300 . no
C64 H64 0.9300 . no
C65 H65 0.9300 . no
C67 H67 0.9300 . no
C68 H68 0.9300 . no
C69 H69 0.9300 . no
C70 H70 0.9300 . no
C71 H71 0.9300 . no
C72 H72A 0.9700 . no
C72 H72B 0.9700 . no

loop_
_geom_contact_atom_site_label_1
_geom_contact_atom_site_label_2
_geom_contact_distance
_geom_contact_site_symmetry_2
_geom_contact_publ_flag
Mo1 O1 3.151(3) . no
Br1 P2 3.4983(15) . no
Br1 P5 3.8397(17) . no
Br1 P7 3.8214(12) . no
Br1 P8 3.7785(15) . no
Br1 C22 3.543(7) . no
Br1 C23 3.685(7) . no
Br1 C61 3.577(5) . no
Br1 C62 3.511(4) . no
Br1 Br2 3.8817(9) 2_555 no
Br2 P1 3.6140(16) . no
Br2 Br1 3.8817(9) 2_545 no
Br1 H53 3.1500 . no
Br1 H55 3.0400 . no
Br1 H31 3.1900 . no
Br1 H62 2.8500 . no
Br1 H22 3.1900 . no
Br1 H25 3.1700 . no
Br1 H61 2.9800 . no
Br2 H13 3.0900 . no
Br2 H71 3.0400 . no
Br2 H1 3.2000 . no
Br2 H55 3.2100 2_545 no
Cl1 H65 3.0100 1_656 no
Cl2 H59 2.8200 2_646 no
P1 C5 3.193(7) . no
P1 C6 3.293(6) . no
P1 Br2 3.6140(16) . no
P1 P4 3.730(2) . no
P2 P6 3.653(2) . no
P2 C5 3.693(7) . no
P2 Br1 3.4983(15) . no
P2 C7 3.152(5) . no
P2 C4 3.338(7) . no
P3 C7 2.961(6) . no
P3 C13 3.489(6) . no
P3 C6 2.842(7) . no
P4 P1 3.730(2) . no
P5 Br1 3.8397(17) . no
P6 P2 3.653(2) . no
P6 P7 3.743(2) . no
P7 P6 3.743(2) . no
P7 Br1 3.8214(12) . no
P8 Br1 3.7785(15) . no
P1 H5 3.0100 . no
F1 C3 3.074(6) 2_656 no
F1 C41 3.179(8) . no
F1 C2 2.966(7) 2_656 no
F2 C8 3.357(7) 2_555 no
F4 C11 3.269(8) . no
F4 C8 3.337(6) 2_555 no
F1 H2 2.4100 2_656 no
F1 H41 2.6100 . no
F1 H3 2.6300 2_656 no
F2 H41 2.8500 . no
F2 H19 2.7400 2_555 no
F2 H8B 2.6400 2_555 no
F2 H9B 2.7600 . no
F3 H38 2.5000 2_656 no
F3 H3 2.6800 2_656 no
F4 H10A 2.6200 . no
F4 H11A 2.3300 . no
F4 H9B 2.4900 . no
F4 H8B 2.4100 2_555 no
O1 Mo1 3.151(3) . no
O2 H63 2.7600 2_545 no
C1 C6 2.927(9) . no
C1 C4 2.292(9) . no
C1 C3 2.276(8) . no
C2 C6 3.034(9) . no
C2 C4 2.310(9) . no
C2 F1 2.966(7) 2_646 no
C2 C7 3.182(9) . no
C2 C5 2.287(7) . no
C3 C1 2.276(8) . no
C3 F1 3.074(6) 2_646 no
C3 C5 2.275(6) . no
C3 C7 2.926(9) . no
C4 C2 2.310(9) . no
C4 C1 2.292(9) . no
C4 P2 3.338(7) . no
C5 C2 2.287(7) . no
C5 C3 2.275(6) . no
C5 P1 3.193(7) . no
C5 P2 3.693(7) . no
C6 C7 2.736(8) . no
C6 C1 2.927(9) . no
C6 P1 3.293(6) . no
C6 C2 3.034(9) . no
C6 P3 2.842(7) . no
C7 C3 2.926(9) . no
C7 P3 2.961(6) . no
C7 C2 3.182(9) . no
C7 P2 3.152(5) . no
C7 C6 2.736(8) . no
C8 F2 3.357(7) 2_545 no
C8 F4 3.337(6) 2_545 no
C11 F4 3.269(8) . no
C12 C24 3.544(9) 2_545 no
C13 P3 3.489(6) . no
C13 C25 3.400(9) 2_545 no
C13 C24 3.392(8) 2_545 no
C15 C72 3.539(11) 1_455 no
C17 C23 3.376(9) . no
C18 C61 3.590(9) . no
C21 C62 3.523(10) . no
C22 Br1 3.543(7) . no
C23 C17 3.376(9) . no
C23 Br1 3.685(7) . no
C24 C30 3.516(7) . no
C24 C13 3.392(8) 2_555 no
C24 C31 3.361(9) . no
C24 C12 3.544(9) 2_555 no
C25 C62 3.542(9) . no
C25 C31 3.395(8) . no
C25 C13 3.400(9) 2_555 no
C27 C32 3.540(8) . no
C27 C45 3.541(10) 1_554 no
C30 C24 3.516(7) . no
C31 C25 3.395(8) . no
C31 C24 3.361(9) . no
C32 C27 3.540(8) . no
C35 C37 3.565(7) . no
C37 C43 3.588(10) . no
C37 C35 3.565(7) . no
C38 C45 3.576(9) . no
C38 C44 3.497(11) . no
C41 F1 3.179(8) . no
C43 C37 3.588(10) . no
C44 C38 3.497(11) . no
C45 C27 3.541(10) 1_556 no
C45 C38 3.576(9) . no
C48 C54 3.430(8) . no
C49 C59 3.540(8) . no
C52 C72 3.503(10) 1_455 no
C53 C55 3.577(8) . no
C54 C71 3.327(8) 2_555 no
C54 C66 3.470(9) 2_555 no
C54 C48 3.430(8) . no
C55 C53 3.577(8) . no
C55 C71 3.386(9) 2_555 no
C56 C70 3.565(9) 2_555 no
C57 C70 3.518(9) 2_555 no
C58 C69 3.593(10) 2_555 no
C59 C71 3.585(7) 2_555 no
C59 C49 3.540(8) . no
C59 C66 3.521(8) 2_555 no
C61 C18 3.590(9) . no
C61 Br1 3.577(5) . no
C62 C25 3.542(9) . no
C62 Br1 3.511(4) . no
C62 C21 3.523(10) . no
C65 C67 3.479(10) . no
C66 C59 3.521(8) 2_545 no
C66 C54 3.470(9) 2_545 no
C67 C65 3.479(10) . no
C69 C58 3.593(10) 2_545 no
C70 C57 3.518(9) 2_545 no
C70 C56 3.565(9) 2_545 no
C71 C54 3.327(8) 2_545 no
C71 C55 3.386(9) 2_545 no
C71 C59 3.585(7) 2_545 no
C72 C52 3.503(10) 1_655 no
C72 C15 3.539(11) 1_655 no
C1 H2 2.1100 . no
C1 H5 2.0900 . no
C2 H46 2.9800 2_646 no
C2 H3 2.0900 . no
C2 H1 2.1100 . no
C3 H2 2.0900 . no
C3 H4 2.1300 . no
C4 H5 2.0800 . no
C4 H3 2.1200 . no
C4 H16 2.9900 1_655 no
C5 H4 2.0900 . no
C5 H16 3.0800 1_655 no
C5 H1 2.1000 . no
C6 H1 2.9300 . no
C7 H3 2.8700 . no
C8 H29 3.0600 2_545 no
C8 H19 2.6400 . no
C9 H57 3.0500 1_655 no
C9 H41 2.6000 . no
C10 H47 2.6600 . no
C11 H59 2.9900 . no
C11 H65 2.6100 2_555 no
C12 H23 3.0300 . no
C14 H72A 3.0800 1_455 no
C15 H72A 2.7700 1_455 no
C17 H8A 3.0600 . no
C18 H17 2.7500 . no
C19 H8B 2.6900 . no
C20 H45 3.0600 1_454 no
C22 H34 2.9700 1_455 no
C23 H17 2.9800 . no
C29 H9A 2.9300 . no
C29 H8A 2.9000 2_555 no
C30 H4 2.8000 . no
C31 H4 2.9300 . no
C34 H52 3.0900 1_655 no
C35 H4 2.9600 . no
C36 H35 2.6800 . no
C38 H51 3.0600 1_655 no
C39 H51 2.9200 1_655 no
C40 H51 3.0900 1_655 no
C41 H9A 3.0400 . no
C41 H9B 2.7700 . no
C42 H49 2.9600 . no
C45 H27 2.7400 1_556 no
C47 H10A 2.8400 . no
C47 H10B 3.0900 . no
C49 H10B 2.9300 . no
C50 H64 2.9100 1_556 no
C51 H72B 2.9900 1_455 no
C52 H72B 2.6900 1_455 no
C55 H22 3.0700 . no
C57 H9A 3.0400 1_455 no
C59 H10B 2.9700 . no
C59 H11B 2.8400 . no
C60 H67 2.7700 . no
C62 H26 3.0500 . no
C62 H25 2.8700 . no
C63 H39 2.8600 1_454 no
C64 H39 2.9400 1_454 no
C65 H11B 2.8700 2_545 no
C65 H11A 2.9000 2_545 no
C65 H67 2.7700 . no
C66 H32 2.8800 . no
C67 H32 2.8800 . no
C68 H32 3.0000 . no
C69 H33 2.9700 . no
C70 H32 3.0900 . no
C71 H5 2.8400 . no
C71 H32 3.0000 . no
B1 H19 3.0300 2_555 no
B1 H9B 3.0100 . no
H1 Br2 3.2000 . no
H2 F1 2.4100 2_646 no
H2 H40 2.5700 2_646 no
H3 F3 2.6800 2_646 no
H3 F1 2.6300 2_646 no
H4 C35 2.9600 . no
H4 C31 2.9300 . no
H4 C30 2.8000 . no
H5 H71 2.4300 . no
H5 C71 2.8400 . no
H8A H29 2.4200 2_545 no
H8A C29 2.9000 2_545 no
H8A C17 3.0600 . no
H8B H9B 2.4500 2_545 no
H8B F4 2.4100 2_545 no
H8B C19 2.6900 . no
H8B F2 2.6400 2_545 no
H8B H19 2.0300 . no
H9A H41 2.4800 . no
H9A H57 2.1300 1_655 no
H9A C29 2.9300 . no
H9A H29 2.4900 . no
H9A C57 3.0400 1_655 no
H9A C41 3.0400 . no
H9B F2 2.7600 . no
H9B H8B 2.4500 2_555 no
H9B H41 2.1800 . no
H9B F4 2.4900 . no
H9B C41 2.7700 . no
H9B B1 3.0100 . no
H10A C47 2.8400 . no
H10A H11A 2.5400 . no
H10A F4 2.6200 . no
H10A H47 2.2200 . no
H10B H49 2.5700 . no
H10B H47 2.5700 . no
H10B H59 2.5400 . no
H10B C59 2.9700 . no
H10B C47 3.0900 . no
H10B C49 2.9300 . no
H11A C65 2.9000 2_555 no
H11A H10A 2.5400 . no
H11A F4 2.3300 . no
H11A H65 2.4900 2_555 no
H11B H65 2.2200 2_555 no
H11B C65 2.8700 2_555 no
H11B C59 2.8400 . no
H11B H59 2.3400 . no
H13 Br2 3.0900 . no
H16 C5 3.0800 1_455 no
H16 C4 2.9900 1_455 no
H17 H33 2.5900 1_455 no
H17 C18 2.7500 . no
H17 C23 2.9800 . no
H19 F2 2.7400 2_545 no
H19 B1 3.0300 2_545 no
H19 C8 2.6400 . no
H19 H8B 2.0300 . no
H20 H45 2.4000 1_454 no
H22 Br1 3.1900 . no
H22 H55 2.5200 . no
H22 C55 3.0700 . no
H23 C12 3.0300 . no
H25 H62 2.5100 . no
H25 C62 2.8700 . no
H25 Br1 3.1700 . no
H26 C62 3.0500 . no
H27 H45 2.6000 1_554 no
H27 C45 2.7400 1_554 no
H29 H8A 2.4200 2_555 no
H29 C8 3.0600 2_555 no
H29 H9A 2.4900 . no
H31 Br1 3.1900 . no
H32 C66 2.8800 . no
H32 C71 3.0000 . no
H32 C70 3.0900 . no
H32 C67 2.8800 . no
H32 C68 3.0000 . no
H33 C69 2.9700 . no
H33 H17 2.5900 1_655 no
H34 H52 2.4300 1_655 no
H34 C22 2.9700 1_655 no
H35 C36 2.6800 . no
H38 F3 2.5000 2_646 no
H39 H64 2.5900 1_656 no
H39 C64 2.9400 1_656 no
H39 H63 2.4800 1_656 no
H39 C63 2.8600 1_656 no
H40 H2 2.5700 2_656 no
H41 H9B 2.1800 . no
H41 F1 2.6100 . no
H41 F2 2.8500 . no
H41 C9 2.6000 . no
H41 H9A 2.4800 . no
H44 H68 2.4200 1_556 no
H45 H20 2.4000 1_656 no
H45 C20 3.0600 1_656 no
H45 H27 2.6000 1_556 no
H46 C2 2.9800 2_656 no
H47 H10A 2.2200 . no
H47 C10 2.6600 . no
H47 H10B 2.5700 . no
H49 H10B 2.5700 . no
H49 C42 2.9600 . no
H50 H64 2.5700 1_556 no
H51 C38 3.0600 1_455 no
H51 C39 2.9200 1_455 no
H51 C40 3.0900 1_455 no
H52 C34 3.0900 1_455 no
H52 H34 2.4300 1_455 no
H53 Br1 3.1500 . no
H55 Br2 3.2100 2_555 no
H55 H22 2.5200 . no
H55 Br1 3.0400 . no
H57 C9 3.0500 1_455 no
H57 H9A 2.1300 1_455 no
H59 Cl2 2.8200 2_656 no
H59 H10B 2.5400 . no
H59 H11B 2.3400 . no
H59 C11 2.9900 . no
H61 Br1 2.9800 . no
H62 Br1 2.8500 . no
H62 H25 2.5100 . no
H63 O2 2.7600 2_555 no
H63 H39 2.4800 1_454 no
H64 H50 2.5700 1_554 no
H64 H39 2.5900 1_454 no
H64 C50 2.9100 1_554 no
H65 Cl1 3.0100 1_454 no
H65 H11B 2.2200 2_545 no
H65 C11 2.6100 2_545 no
H65 H11A 2.4900 2_545 no
H67 C65 2.7700 . no
H67 C60 2.7700 . no
H68 H44 2.4200 1_554 no
H71 H5 2.4300 . no
H71 Br2 3.0400 . no
H72A C14 3.0800 1_655 no
H72A C15 2.7700 1_655 no
H72B C52 2.6900 1_655 no
H72B C51 2.9900 1_655 no

loop_
_geom_hbond_atom_site_label_D
_geom_hbond_atom_site_label_H
_geom_hbond_atom_site_label_A
_geom_hbond_distance_DH
_geom_hbond_distance_HA
_geom_hbond_distance_DA
_geom_hbond_angle_DHA
_geom_hbond_site_symmetry_A
_geom_hbond_publ_flag
C2 H2 F1 0.9300 2.4100 2.966(7) 118.00 2_646 yes
C8 H8B F4 0.9700 2.4100 3.337(6) 160.00 2_545 yes
C9 H9B F4 0.9700 2.4900 3.398(7) 155.00 . yes
C11 H11A F4 0.9700 2.3300 3.269(8) 162.00 . yes
C38 H38 F3 0.9300 2.5000 3.413(7) 169.00 2_646 yes
C59 H59 Cl2 0.9300 2.8200 3.732(7) 167.00 2_656 yes
C62 H62 Br1 0.9300 2.8500 3.511(4) 129.00 . yes

loop_
_geom_torsion_atom_site_label_1
_geom_torsion_atom_site_label_2
_geom_torsion_atom_site_label_3
_geom_torsion_atom_site_label_4
_geom_torsion
_geom_torsion_site_symmetry_1
_geom_torsion_site_symmetry_2
_geom_torsion_site_symmetry_3
_geom_torsion_site_symmetry_4
_geom_torsion_publ_flag
P1 Mo1 C1 C2 171.9(3) . . . . no
P1 Mo1 C1 C5 56.5(3) . . . . no
P2 Mo1 C1 C2 125.6(3) . . . . no
P2 Mo1 C1 C5 10.2(4) . . . . no
P3 Mo1 C1 C2 -154.3(3) . . . . no
P3 Mo1 C1 C5 90.3(4) . . . . no
C2 Mo1 C1 C5 -115.4(5) . . . . no
C3 Mo1 C1 C2 37.4(4) . . . . no
C3 Mo1 C1 C5 -78.0(4) . . . . no
C4 Mo1 C1 C2 79.5(4) . . . . no
C4 Mo1 C1 C5 -35.9(3) . . . . no
C5 Mo1 C1 C2 115.4(5) . . . . no
C6 Mo1 C1 C2 -95.5(4) . . . . no
C6 Mo1 C1 C5 149.1(3) . . . . no
C7 Mo1 C1 C2 -13.7(5) . . . . no
C7 Mo1 C1 C5 -129.1(4) . . . . no
P1 Mo1 C2 C1 -11.9(5) . . . . no
P1 Mo1 C2 C3 104.1(3) . . . . no
P2 Mo1 C2 C1 -97.8(4) . . . . no
P2 Mo1 C2 C3 18.2(4) . . . . no
C1 Mo1 C2 C3 116.0(5) . . . . no
C3 Mo1 C2 C1 -116.0(5) . . . . no
C4 Mo1 C2 C1 -78.1(4) . . . . no
C4 Mo1 C2 C3 37.9(3) . . . . no
C5 Mo1 C2 C1 -37.6(4) . . . . no
C5 Mo1 C2 C3 78.3(3) . . . . no
C6 Mo1 C2 C1 83.3(4) . . . . no
C6 Mo1 C2 C3 -160.8(3) . . . . no
C7 Mo1 C2 C1 169.6(4) . . . . no
C7 Mo1 C2 C3 -74.5(3) . . . . no
P1 Mo1 C3 C2 -115.1(3) . . . . no
P1 Mo1 C3 C4 0.9(4) . . . . no
P2 Mo1 C3 C2 -168.8(3) . . . . no
P2 Mo1 C3 C4 -52.9(3) . . . . no
P3 Mo1 C3 C2 157.7(3) . . . . no
P3 Mo1 C3 C4 -86.4(4) . . . . no
C1 Mo1 C3 C2 -37.9(3) . . . . no
C1 Mo1 C3 C4 78.0(4) . . . . no
C2 Mo1 C3 C4 116.0(5) . . . . no
C4 Mo1 C3 C2 -116.0(5) . . . . no
C5 Mo1 C3 C2 -79.5(3) . . . . no
C5 Mo1 C3 C4 36.5(3) . . . . no
C6 Mo1 C3 C2 23.3(4) . . . . no
C6 Mo1 C3 C4 139.3(3) . . . . no
C7 Mo1 C3 C2 105.5(3) . . . . no
C7 Mo1 C3 C4 -138.5(4) . . . . no
P1 Mo1 C4 C3 -179.4(3) . . . . no
P1 Mo1 C4 C5 -62.9(3) . . . . no
P2 Mo1 C4 C3 131.3(3) . . . . no
P2 Mo1 C4 C5 -112.3(3) . . . . no
P3 Mo1 C4 C3 142.0(3) . . . . no
P3 Mo1 C4 C5 -101.6(4) . . . . no
C1 Mo1 C4 C3 -79.7(4) . . . . no
C1 Mo1 C4 C5 36.8(3) . . . . no
C2 Mo1 C4 C3 -37.4(3) . . . . no
C2 Mo1 C4 C5 79.1(4) . . . . no
C3 Mo1 C4 C5 116.5(5) . . . . no
C5 Mo1 C4 C3 -116.5(5) . . . . no
C6 Mo1 C4 C3 -71.0(4) . . . . no
C6 Mo1 C4 C5 45.5(5) . . . . no
C7 Mo1 C4 C3 45.2(4) . . . . no
C7 Mo1 C4 C5 161.7(3) . . . . no
P1 Mo1 C5 C1 -124.8(3) . . . . no
P1 Mo1 C5 C4 117.3(3) . . . . no
P2 Mo1 C5 C1 -172.7(3) . . . . no
P2 Mo1 C5 C4 69.5(3) . . . . no
P3 Mo1 C5 C1 -129.3(3) . . . . no
P3 Mo1 C5 C4 112.9(3) . . . . no
C1 Mo1 C5 C4 -117.9(5) . . . . no
C2 Mo1 C5 C1 38.2(3) . . . . no
C2 Mo1 C5 C4 -79.6(4) . . . . no
C3 Mo1 C5 C1 80.0(4) . . . . no
C3 Mo1 C5 C4 -37.9(3) . . . . no
C4 Mo1 C5 C1 117.9(5) . . . . no
C6 Mo1 C5 C1 -34.9(4) . . . . no
C6 Mo1 C5 C4 -152.7(3) . . . . no
C7 Mo1 C5 C1 88.4(5) . . . . no
C7 Mo1 C5 C4 -29.5(6) . . . . no
C3 Mo1 P2 P1 132.04(13) . . . . no
C4 Mo1 P2 P1 104.04(12) . . . . no
C5 Mo1 P2 P1 71.83(15) . . . . no
C6 Mo1 P2 P1 -60.39(17) . . . . no
C7 Mo1 P2 P1 -144.05(19) . . . . no
P1 Mo1 P2 P3 66.16(7) . . . . no
C1 Mo1 P2 P3 132.0(2) . . . . no
C2 Mo1 P2 P3 -172.9(2) . . . . no
C3 Mo1 P2 P3 -161.80(13) . . . . no
C4 Mo1 P2 P3 170.21(12) . . . . no
C5 Mo1 P2 P3 137.99(14) . . . . no
C6 Mo1 P2 P3 5.77(16) . . . . no
P2 Mo1 P1 Cu1 174.90(13) . . . . no
P3 Mo1 P1 Cu1 -118.45(12) . . . . no
C1 Mo1 P1 Cu1 36.66(19) . . . . no
C2 Mo1 P1 Cu1 43.8(3) . . . . no
C3 Mo1 P1 Cu1 96.1(2) . . . . no
C4 Mo1 P1 Cu1 96.63(17) . . . . no
C5 Mo1 P1 Cu1 65.93(18) . . . . no
C6 Mo1 P1 Cu1 -50.16(19) . . . . no
C7 Mo1 P1 Cu1 -138.0(2) . . . . no
P3 Mo1 P1 P2 66.65(7) . . . . no
C1 Mo1 P1 P2 -138.24(18) . . . . no
C2 Mo1 P1 P2 -131.1(3) . . . . no
C3 Mo1 P1 P2 -78.8(2) . . . . no
C4 Mo1 P1 P2 -78.27(16) . . . . no
C5 Mo1 P1 P2 -108.97(17) . . . . no
C6 Mo1 P1 P2 134.94(18) . . . . no
C7 Mo1 P1 P2 47.1(2) . . . . no
P2 Mo1 P1 P3 -66.65(7) . . . . no
C1 Mo1 P1 P3 155.11(18) . . . . no
C2 Mo1 P1 P3 162.3(3) . . . . no
C3 Mo1 P1 P3 -145.4(2) . . . . no
C4 Mo1 P1 P3 -144.92(16) . . . . no
C5 Mo1 P1 P3 -175.62(17) . . . . no
C6 Mo1 P1 P3 68.29(18) . . . . no
C7 Mo1 P1 P3 -19.5(2) . . . . no
C5 Mo1 P3 P2 -62.3(2) . . . . no
C6 Mo1 P3 P2 -175.17(14) . . . . no
C7 Mo1 P3 P2 96.01(19) . . . . no
C3 Mo1 P2 Cu3 -20.1(2) . . . . no
C4 Mo1 P2 Cu3 -48.08(19) . . . . no
C5 Mo1 P2 Cu3 -80.3(2) . . . . no
C6 Mo1 P2 Cu3 147.5(2) . . . . no
C7 Mo1 P2 P3 -77.89(19) . . . . no
P3 Mo1 P2 P1 -66.16(7) . . . . no
C1 Mo1 P2 P1 65.9(2) . . . . no
C2 Mo1 P2 P1 120.9(2) . . . . no
C6 Mo1 P3 P1 -107.00(14) . . . . no
C7 Mo1 P3 P1 164.18(19) . . . . no
P1 Mo1 P3 P2 -68.17(6) . . . . no
P1 Mo1 P2 Cu3 -152.12(19) . . . . no
P3 Mo1 P2 Cu3 141.72(18) . . . . no
C1 Mo1 P2 Cu3 -86.3(3) . . . . no
C2 Mo1 P2 Cu3 -31.2(3) . . . . no
C4 Mo1 P3 P1 54.16(18) . . . . no
C5 Mo1 P3 P1 5.8(2) . . . . no
C1 Mo1 P3 P1 -45.4(3) . . . . no
C3 Mo1 P3 P1 110.9(3) . . . . no
C7 Mo1 P2 Cu3 63.8(2) . . . . no
C1 Mo1 P3 P2 -113.5(3) . . . . no
C3 Mo1 P3 P2 42.8(3) . . . . no
C4 Mo1 P3 P2 -14.01(17) . . . . no
P2 Mo1 P3 P1 68.17(6) . . . . no
Cu2 Br1 Cu3 P6 -60.65(5) . . . . no
Cu2 Br1 Cu3 P7 67.94(5) . . . . no
Cu2 Br1 Cu3 P2 -169.78(5) . . . . no
Cu3 Br1 Cu2 Br2 -180.00(3) . . . 2_555 no
Cu3 Br1 Cu2 P8 -66.02(5) . . . . no
Cu3 Br1 Cu2 P5 63.70(4) . . . . no
Cu2 Br2 Cu1 P1 172.23(5) 2_545 . . . no
Cu1 Br2 Cu2 P5 -66.04(5) 2_555 2_555 . . no
Cu2 Br2 Cu1 P4 66.03(4) 2_545 . . . no
Cu1 Br2 Cu2 P8 67.68(5) 2_555 2_555 . . no
Cu1 Br2 Cu2 Br1 179.16(3) 2_555 2_555 . . no
Cu2 Br2 Cu1 P9 -66.86(5) 2_545 . . . no
P9 Cu1 P1 P3 156.36(9) . . . . no
Br2 Cu1 P1 P3 -86.04(10) . . . . no
P4 Cu1 P1 P3 28.84(11) . . . . no
P1 Cu1 P9 C60 -71.9(2) . . . . no
P4 Cu1 P9 C60 49.5(2) . . . . no
P9 Cu1 P4 C18 -50.55(17) . . . . no
P9 Cu1 P4 C12 -174.5(2) . . . . no
Br2 Cu1 P4 C18 177.85(16) . . . . no
P1 Cu1 P4 C18 77.84(16) . . . . no
Br2 Cu1 P1 Mo1 4.31(10) . . . . no
P4 Cu1 P1 Mo1 119.19(9) . . . . no
P9 Cu1 P1 Mo1 -113.29(9) . . . . no
Br2 Cu1 P4 C8 -66.2(2) . . . . no
Br2 Cu1 P4 C12 53.9(2) . . . . no
P1 Cu1 P4 C12 -46.1(2) . . . . no
P4 Cu1 P9 C66 173.9(2) . . . . no
Br2 Cu1 P9 C11 65.4(2) . . . 2_545 no
Br2 Cu1 P9 C60 -178.6(2) . . . . no
P4 Cu1 P9 C11 -66.5(2) . . . 2_545 no
P9 Cu1 P4 C8 65.4(2) . . . . no
Br2 Cu1 P9 C66 -54.2(2) . . . . no
P1 Cu1 P9 C66 52.5(2) . . . . no
P1 Cu1 P4 C8 -166.2(2) . . . . no
P1 Cu1 P9 C11 172.1(2) . . . 2_545 no
Br2 Cu2 P8 C54 52.2(2) 2_555 . . . no
Br2 Cu2 P5 C24 -57.0(2) 2_555 . . . no
Br1 Cu2 P5 C24 53.1(2) . . . . no
Br1 Cu2 P5 C8 179.01(15) . . . 2_555 no
Br1 Cu2 P8 C54 -56.1(2) . . . . no
P5 Cu2 P8 C54 -179.0(2) . . . . no
P5 Cu2 P8 C11 58.3(2) . . . . no
Br2 Cu2 P8 C11 -70.6(2) 2_555 . . . no
Br2 Cu2 P5 C9 179.6(2) 2_555 . . . no
P8 Cu2 P5 C8 -59.33(16) . . . 2_555 no
P8 Cu2 P5 C24 174.8(2) . . . . no
P8 Cu2 P5 C9 51.4(2) . . . . no
Br2 Cu2 P8 C10 175.7(2) 2_555 . . . no
Br1 Cu2 P5 C9 -70.3(2) . . . . no
Br2 Cu2 P5 C8 68.92(16) 2_555 . . 2_555 no
Br1 Cu2 P8 C11 -178.8(2) . . . . no
P5 Cu2 P8 C10 -55.5(2) . . . . no
Br1 Cu2 P8 C10 67.4(2) . . . . no
P7 Cu3 P2 P1 128.80(11) . . . . no
P6 Cu3 P7 C42 -54.5(2) . . . . no
P6 Cu3 P2 P1 -103.98(12) . . . . no
Br1 Cu3 P6 C30 -63.81(17) . . . . no
Br1 Cu3 P2 P1 13.62(12) . . . . no
P7 Cu3 P2 Mo1 -87.67(17) . . . . no
P2 Cu3 P7 C10 -173.8(2) . . . . no
Br1 Cu3 P2 P3 -70.91(8) . . . . no
Br1 Cu3 P7 C42 175.6(2) . . . . no
P7 Cu3 P6 C36 49.8(2) . . . . no
P6 Cu3 P7 C10 62.6(2) . . . . no
P2 Cu3 P7 C42 69.1(2) . . . . no
Br1 Cu3 P6 C9 58.37(17) . . . . no
P2 Cu3 P6 C9 160.74(16) . . . . no
P7 Cu3 P6 C9 -68.69(17) . . . . no
Br1 Cu3 P2 Mo1 157.15(15) . . . . no
P6 Cu3 P2 Mo1 39.55(17) . . . . no
P6 Cu3 P2 P3 171.49(7) . . . . no
P7 Cu3 P2 P3 44.27(10) . . . . no
P7 Cu3 P6 C30 169.14(16) . . . . no
Br1 Cu3 P7 C48 54.8(2) . . . . no
Br1 Cu3 P7 C10 -67.3(2) . . . . no
P6 Cu3 P7 C48 -175.3(2) . . . . no
Br1 Cu3 P6 C36 176.9(2) . . . . no
P2 Cu3 P6 C36 -80.8(2) . . . . no
P2 Cu3 P7 C48 -51.7(2) . . . . no
P2 Cu3 P6 C30 38.57(17) . . . . no
Mo1 P1 P2 P3 -76.61(6) . . . . no
Cu1 P1 P3 P2 -160.29(11) . . . . no
P3 P1 P2 Cu3 -118.15(13) . . . . no
P2 P1 P3 Mo1 -72.91(6) . . . . no
Cu1 P1 P3 Mo1 126.80(9) . . . . no
P3 P1 P2 Mo1 76.61(6) . . . . no
Mo1 P1 P2 Cu3 165.24(12) . . . . no
Mo1 P1 P3 P2 72.91(6) . . . . no
Cu3 P2 P3 P1 124.81(9) . . . . no
Cu3 P2 P3 Mo1 -161.68(8) . . . . no
P1 P2 P3 Mo1 73.51(6) . . . . no
Mo1 P2 P3 P1 -73.51(6) . . . . no
Cu1 P4 C18 C23 -77.2(5) . . . . no
C8 P4 C18 C19 -25.1(6) . . . . no
C8 P4 C12 C17 -74.8(6) . . . . no
C12 P4 C8 P5 -81.9(4) . . . 2_545 no
C18 P4 C8 P5 170.5(3) . . . 2_545 no
Cu1 P4 C8 P5 47.8(3) . . . 2_545 no
C18 P4 C12 C17 30.7(6) . . . . no
Cu1 P4 C12 C17 159.0(5) . . . . no
Cu1 P4 C12 C13 -26.1(6) . . . . no
C18 P4 C12 C13 -154.4(5) . . . . no
Cu1 P4 C18 C19 97.8(6) . . . . no
C8 P4 C18 C23 159.9(5) . . . . no
C12 P4 C18 C19 -130.5(6) . . . . no
C12 P4 C18 C23 54.6(6) . . . . no
C8 P4 C12 C13 100.1(5) . . . . no
C24 P5 C8 P4 80.8(4) . . 2_555 2_555 no
C8 P5 C9 P6 177.1(3) 2_555 . . . no
Cu2 P5 C9 P6 55.0(4) . . . . no
C24 P5 C9 P6 -75.1(4) . . . . no
Cu2 P5 C8 P4 -51.0(3) . . 2_555 2_555 no
C8 P5 C24 C25 -129.8(5) 2_555 . . . no
C8 P5 C24 C29 49.3(6) 2_555 . . . no
Cu2 P5 C24 C25 1.0(5) . . . . no
C9 P5 C8 P4 -172.2(3) . . 2_555 2_555 no
C9 P5 C24 C29 -51.5(6) . . . . no
C9 P5 C24 C25 129.4(5) . . . . no
Cu2 P5 C24 C29 -179.9(4) . . . . no
C9 P6 C30 C35 79.2(5) . . . . no
C9 P6 C36 C41 3.9(6) . . . . no
Cu3 P6 C36 C41 -121.3(5) . . . . no
C9 P6 C36 C37 178.6(5) . . . . no
C36 P6 C30 C35 -27.6(5) . . . . no
C36 P6 C30 C31 152.7(4) . . . . no
C30 P6 C9 P5 82.1(4) . . . . no
C36 P6 C9 P5 -171.4(3) . . . . no
Cu3 P6 C30 C31 27.3(4) . . . . no
Cu3 P6 C30 C35 -153.0(4) . . . . no
C9 P6 C30 C31 -100.5(4) . . . . no
C30 P6 C36 C41 111.5(5) . . . . no
Cu3 P6 C36 C37 53.4(5) . . . . no
Cu3 P6 C9 P5 -46.9(3) . . . . no
C30 P6 C36 C37 -73.9(5) . . . . no
Cu3 P7 C42 C43 -62.2(5) . . . . no
Cu3 P7 C42 C47 113.7(5) . . . . no
C48 P7 C10 P8 -78.9(4) . . . . no
C42 P7 C48 C53 -133.7(5) . . . . no
Cu3 P7 C10 P8 51.4(4) . . . . no
C42 P7 C10 P8 173.9(3) . . . . no
C48 P7 C42 C47 -116.8(6) . . . . no
Cu3 P7 C48 C49 174.0(4) . . . . no
Cu3 P7 C48 C53 -8.0(6) . . . . no
C10 P7 C48 C49 -59.3(5) . . . . no
C10 P7 C48 C53 118.8(5) . . . . no
C42 P7 C48 C49 48.3(6) . . . . no
C10 P7 C42 C47 -9.0(6) . . . . no
C48 P7 C42 C43 67.3(6) . . . . no
C10 P7 C42 C43 175.0(5) . . . . no
C10 P8 C54 C55 -125.5(5) . . . . no
C11 P8 C54 C55 132.4(5) . . . . no
C11 P8 C54 C59 -45.7(5) . . . . no
C10 P8 C54 C59 56.4(6) . . . . no
Cu2 P8 C54 C55 4.1(5) . . . . no
Cu2 P8 C54 C59 -174.1(4) . . . . no
Cu2 P8 C10 P7 -54.3(4) . . . . no
C11 P8 C10 P7 -177.6(4) . . . . no
C54 P8 C10 P7 75.6(4) . . . . no
Cu2 P8 C11 P9 51.8(4) . . . 2_555 no
C10 P8 C11 P9 175.8(4) . . . 2_555 no
C54 P8 C11 P9 -77.5(4) . . . 2_555 no
Cu1 P9 C60 C61 34.3(6) . . . . no
Cu1 P9 C60 C65 -145.7(5) . . . . no
C66 P9 C60 C61 -97.1(5) . . . . no
C66 P9 C60 C65 83.0(6) . . . . no
C11 P9 C60 C61 157.3(5) 2_545 . . . no
C11 P9 C60 C65 -22.7(7) 2_545 . . . no
Cu1 P9 C66 C67 -159.8(4) . . . . no
Cu1 P9 C66 C71 25.2(5) . . . . no
C60 P9 C66 C67 -29.9(5) . . . . no
C60 P9 C66 C71 155.1(4) . . . . no
C11 P9 C66 C67 74.9(5) 2_545 . . . no
C11 P9 C66 C71 -100.2(4) 2_545 . . . no
Cu1 P9 C11 P8 -47.4(4) . . 2_545 2_545 no
C60 P9 C11 P8 -171.8(4) . . 2_545 2_545 no
C66 P9 C11 P8 81.0(4) . . 2_545 2_545 no
Mo1 C1 C2 C3 -64.0(5) . . . . no
C5 C1 C2 Mo1 65.7(5) . . . . no
C5 C1 C2 C3 1.7(8) . . . . no
Mo1 C1 C5 C4 64.3(5) . . . . no
C2 C1 C5 Mo1 -64.5(5) . . . . no
C2 C1 C5 C4 -0.2(8) . . . . no
Mo1 C2 C3 C4 -66.1(5) . . . . no
C1 C2 C3 Mo1 63.7(5) . . . . no
C1 C2 C3 C4 -2.5(8) . . . . no
Mo1 C3 C4 C5 -62.2(5) . . . . no
C2 C3 C4 Mo1 64.5(5) . . . . no
C2 C3 C4 C5 2.3(7) . . . . no
Mo1 C4 C5 C1 -62.2(5) . . . . no
C3 C4 C5 Mo1 60.9(4) . . . . no
C3 C4 C5 C1 -1.3(7) . . . . no
P4 C12 C13 C14 -174.0(5) . . . . no
C17 C12 C13 C14 1.1(9) . . . . no
P4 C12 C17 C16 175.2(5) . . . . no
C13 C12 C17 C16 0.3(10) . . . . no
C12 C13 C14 C15 -1.9(10) . . . . no
C13 C14 C15 C16 1.2(11) . . . . no
C14 C15 C16 C17 0.3(12) . . . . no
C15 C16 C17 C12 -1.1(11) . . . . no
P4 C18 C19 C20 -175.1(6) . . . . no
C23 C18 C19 C20 -0.1(10) . . . . no
P4 C18 C23 C22 176.9(5) . . . . no
C19 C18 C23 C22 1.6(10) . . . . no
C18 C19 C20 C21 -0.8(11) . . . . no
C19 C20 C21 C22 0.0(12) . . . . no
C20 C21 C22 C23 1.6(12) . . . . no
C21 C22 C23 C18 -2.4(11) . . . . no
P5 C24 C25 C26 -177.7(5) . . . . no
C29 C24 C25 C26 3.2(9) . . . . no
P5 C24 C29 C28 177.1(5) . . . . no
C25 C24 C29 C28 -3.8(9) . . . . no
C24 C25 C26 C27 -1.7(9) . . . . no
C25 C26 C27 C28 0.8(10) . . . . no
C26 C27 C28 C29 -1.5(10) . . . . no
C27 C28 C29 C24 3.0(10) . . . . no
P6 C30 C31 C32 177.3(4) . . . . no
C35 C30 C31 C32 -2.4(8) . . . . no
P6 C30 C35 C34 -176.7(4) . . . . no
C31 C30 C35 C34 2.9(8) . . . . no
C30 C31 C32 C33 0.7(8) . . . . no
C31 C32 C33 C34 0.4(9) . . . . no
C32 C33 C34 C35 0.1(9) . . . . no
C33 C34 C35 C30 -1.8(9) . . . . no
P6 C36 C37 C38 -176.4(5) . . . . no
C41 C36 C37 C38 -1.5(10) . . . . no
P6 C36 C41 C40 175.3(5) . . . . no
C37 C36 C41 C40 0.8(9) . . . . no
C36 C37 C38 C39 0.9(10) . . . . no
C37 C38 C39 C40 0.6(10) . . . . no
C38 C39 C40 C41 -1.3(10) . . . . no
C39 C40 C41 C36 0.6(9) . . . . no
P7 C42 C43 C44 176.9(6) . . . . no
C47 C42 C43 C44 0.7(10) . . . . no
P7 C42 C47 C46 -176.5(5) . . . . no
C43 C42 C47 C46 -0.6(9) . . . . no
C42 C43 C44 C45 -0.7(11) . . . . no
C43 C44 C45 C46 0.6(11) . . . . no
C44 C45 C46 C47 -0.5(10) . . . . no
C45 C46 C47 C42 0.5(10) . . . . no
P7 C48 C49 C50 177.5(5) . . . . no
C53 C48 C49 C50 -0.5(9) . . . . no
P7 C48 C53 C52 -178.1(5) . . . . no
C49 C48 C53 C52 -0.1(9) . . . . no
C48 C49 C50 C51 0.9(10) . . . . no
C49 C50 C51 C52 -0.6(10) . . . . no
C50 C51 C52 C53 0.0(10) . . . . no
C51 C52 C53 C48 0.3(9) . . . . no
P8 C54 C55 C56 -179.4(5) . . . . no
C59 C54 C55 C56 -1.2(9) . . . . no
P8 C54 C59 C58 178.3(5) . . . . no
C55 C54 C59 C58 0.2(9) . . . . no
C54 C55 C56 C57 0.4(9) . . . . no
C55 C56 C57 C58 1.4(10) . . . . no
C56 C57 C58 C59 -2.4(11) . . . . no
C57 C58 C59 C54 1.6(10) . . . . no
P9 C60 C61 C62 179.2(5) . . . . no
C65 C60 C61 C62 -0.9(10) . . . . no
P9 C60 C65 C64 -178.8(6) . . . . no
C61 C60 C65 C64 1.3(11) . . . . no
C60 C61 C62 C63 -0.9(10) . . . . no
C61 C62 C63 C64 2.3(10) . . . . no
C62 C63 C64 C65 -1.9(12) . . . . no
C63 C64 C65 C60 0.1(12) . . . . no
P9 C66 C67 C68 -175.2(5) . . . . no
C71 C66 C67 C68 -0.2(8) . . . . no
P9 C66 C71 C70 176.3(4) . . . . no
C67 C66 C71 C70 1.1(8) . . . . no
C66 C67 C68 C69 0.0(10) . . . . no
C67 C68 C69 C70 -0.7(10) . . . . no
C68 C69 C70 C71 1.6(9) . . . . no
C69 C70 C71 C66 -1.8(9) . . . . no
